data_4122919
loop_
_publ_author_name
'Han, Ying-Feng'
'Zhang, Long'
'Weng, Lin-Hong'
'Jin, Guo-Xin'

_publ_section_title
;
 H2-Initiated Reversible Switching between Two-Dimensional Metallacycles
 and Three-Dimensional Cylinders.
;
_journal_issue 41
_journal_name_full 'Journal of the American Chemical Society'
_journal_page_first 14608
_journal_paper_doi 10.1021/ja508543y
_journal_volume 136
_journal_year 2014
_chemical_formula_sum 'C78 H105 Cl F12 Ir2 N12 O16.25 S10'
_chemical_formula_weight 2439.19
_chemical_name_systematic
; 
 ? 
;
_space_group_IT_number 2
_symmetry_cell_setting triclinic
_symmetry_space_group_name_Hall '-P 1'
_symmetry_space_group_name_H-M 'P -1'
_atom_sites_solution_hydrogens geom
_atom_sites_solution_primary direct
_atom_sites_solution_secondary difmap
_audit_creation_method SHELXL-97
_cell_angle_alpha 71.189(2)
_cell_angle_beta 73.194(2)
_cell_angle_gamma 85.738(2)
_cell_formula_units_Z 4
_cell_length_a 20.923(3)
_cell_length_b 21.606(3)
_cell_length_c 24.564(4)
_cell_measurement_reflns_used 9972
_cell_measurement_temperature 173(2)
_cell_measurement_theta_max 26.52
_cell_measurement_theta_min 2.24
_cell_volume 10060(3)
_computing_cell_refinement 'Bruker SAINT'
_computing_data_collection 'Bruker APEX2'
_computing_data_reduction 'Bruker SAINT'
_computing_molecular_graphics 'Bruker SHELXTL'
_computing_publication_material 'Bruker SHELXTL'
_computing_structure_refinement 'SHELXL-97 (Sheldrick, 1997)'
_computing_structure_solution 'SHELXS-97 (Sheldrick, 1990)'
_diffrn_ambient_temperature 173(2)
_diffrn_measured_fraction_theta_full 0.985
_diffrn_measured_fraction_theta_max 0.985
_diffrn_measurement_device_type 'Bruker APEX-II CCD'
_diffrn_measurement_method '\f and \w scans'
_diffrn_radiation_monochromator graphite
_diffrn_radiation_source 'fine-focus sealed tube'
_diffrn_radiation_type MoK\a
_diffrn_radiation_wavelength 0.71073
_diffrn_reflns_av_R_equivalents 0.0591
_diffrn_reflns_av_sigmaI/netI 0.1182
_diffrn_reflns_limit_h_max 24
_diffrn_reflns_limit_h_min -24
_diffrn_reflns_limit_k_max 25
_diffrn_reflns_limit_k_min -25
_diffrn_reflns_limit_l_max 29
_diffrn_reflns_limit_l_min -27
_diffrn_reflns_number 60044
_diffrn_reflns_theta_full 25.01
_diffrn_reflns_theta_max 25.01
_diffrn_reflns_theta_min 0.91
_diffrn_standards_decay_% 5.58
_exptl_absorpt_coefficient_mu 2.964
_exptl_absorpt_correction_T_max 0.7559
_exptl_absorpt_correction_T_min 0.5749
_exptl_absorpt_correction_type multi-scan
_exptl_absorpt_process_details sadabs
_exptl_crystal_colour red
_exptl_crystal_density_diffrn 1.610
_exptl_crystal_density_method 'not measured'
_exptl_crystal_description prism
_exptl_crystal_F_000 4904
_exptl_crystal_size_max 0.21
_exptl_crystal_size_mid 0.12
_exptl_crystal_size_min 0.10
_platon_squeeze_details ' '
_refine_diff_density_max 8.950
_refine_diff_density_min -3.169
_refine_diff_density_rms 0.368
_refine_ls_extinction_method none
_refine_ls_goodness_of_fit_ref 1.056
_refine_ls_hydrogen_treatment constr
_refine_ls_matrix_type full
_refine_ls_number_parameters 2339
_refine_ls_number_reflns 34941
_refine_ls_number_restraints 341
_refine_ls_restrained_S_all 1.058
_refine_ls_R_factor_all 0.1433
_refine_ls_R_factor_gt 0.0964
_refine_ls_shift/su_max 0.002
_refine_ls_shift/su_mean 0.000
_refine_ls_structure_factor_coef Fsqd
_refine_ls_weighting_details 'calc w=1/[\s^2^(Fo^2^)+(0.1832P)^2^+100.4304P] where P=(Fo^2^+2Fc^2^)/3'
_refine_ls_weighting_scheme calc
_refine_ls_wR_factor_gt 0.2684
_refine_ls_wR_factor_ref 0.3046
_reflns_number_gt 22623
_reflns_number_total 34941
_reflns_threshold_expression >2sigma(I)
_cod_data_source_file ja508543y_si_001.cif
_cod_data_source_block 8(OTf)4
_cod_depositor_comments
;
The following automatic conversions were performed:

'_symmetry_cell_setting' value 'Triclinic' changed to 'triclinic'
according to
/usr/data/users/saulius/crontab/automatic-downloads/current/ACS/lib/dictionaries/cif_core.dic
dictionary named 'cif_core.dic' version 2.4.2 from 2011-04-26.

Automatic conversion script
Id: cif_fix_values 2827 2014-09-09 07:05:25Z andrius 
;
_cod_original_cell_volume 10061(3)
_cod_original_sg_symbol_H-M P-1
_cod_database_code 4122919

loop_
_symmetry_equiv_pos_as_xyz
'x, y, z'
'-x, -y, -z'

loop_
_atom_site_label
_atom_site_type_symbol
_atom_site_fract_x
_atom_site_fract_y
_atom_site_fract_z
_atom_site_U_iso_or_equiv
_atom_site_adp_type
_atom_site_occupancy
_atom_site_symmetry_multiplicity
_atom_site_calc_flag
_atom_site_refinement_flags
Ir1 Ir 0.78632(3) 0.51503(3) 0.04922(3) 0.02205(17) Uani 1 1 d .
Ir2 Ir 0.76793(3) -0.03211(3) 0.05675(3) 0.02509(17) Uani 1 1 d .
Ir3 Ir 0.21468(3) 1.01753(3) 0.44030(3) 0.02315(17) Uani 1 1 d .
Ir4 Ir 0.23736(3) 0.47363(3) 0.43630(3) 0.02409(17) Uani 1 1 d .
S1 S 0.90597(18) 0.50384(19) 0.0364(2) 0.0267(9) Uani 1 1 d .
S2 S 0.8888(2) -0.03605(19) 0.02428(18) 0.0248(8) Uani 1 1 d .
S3 S 0.7876(2) 0.43099(19) 0.00262(18) 0.0247(8) Uani 1 1 d .
S4 S 0.7728(2) 0.08412(19) 0.00053(18) 0.0267(9) Uani 1 1 d .
S5 S 0.7736(2) 0.4204(2) 0.13692(18) 0.0291(9) Uani 1 1 d .
S6 S 0.7846(2) 0.0139(2) 0.13018(18) 0.0314(10) Uani 1 1 d .
S7 S 0.0936(2) 1.00687(19) 0.47888(19) 0.0276(9) Uani 1 1 d .
S8 S 0.1163(2) 0.46410(19) 0.46939(18) 0.0243(8) Uani 1 1 d .
S9 S 0.2164(2) 0.93545(19) 0.39064(18) 0.0248(8) Uani 1 1 d .
S10 S 0.2294(2) 0.58971(18) 0.38333(17) 0.0240(8) Uani 1 1 d .
S11 S 0.2158(2) 0.9198(2) 0.52306(18) 0.0295(9) Uani 1 1 d .
S12 S 0.2280(2) 0.5188(2) 0.51676(19) 0.0328(10) Uani 1 1 d .
S13 S 0.9421(2) 0.8563(2) 0.8298(2) 0.0360(10) Uani 1 1 d .
S14 S 0.9506(2) 0.6407(2) 0.6953(2) 0.0352(10) Uani 1 1 d .
S15 S 0.0518(3) 0.1066(2) 0.6898(2) 0.0483(13) Uani 1 1 d .
S16 S 0.4486(3) 0.3902(3) 0.7078(3) 0.0582(15) Uani 1 1 d .
S17 S 0.6147(3) 0.8350(3) 0.4399(3) 0.0592(15) Uani 1 1 d .
S18 S 0.0639(4) 0.3927(3) 0.7806(3) 0.0671(19) Uani 1 1 d .
S19 S 0.5892(4) 0.6148(4) 0.8266(4) 0.085(2) Uani 1 1 d .
S20 S 0.4563(3) 0.0693(4) 0.1075(4) 0.088(2) Uani 1 1 d .
N1 N 0.9306(7) 0.4162(7) 0.1371(7) 0.035(3) Uani 1 1 d U
N2 N 0.9443(7) 0.3754(7) 0.0666(7) 0.033(3) Uani 1 1 d .
N3 N 0.9474(6) 0.0557(6) 0.0515(6) 0.023(3) Uani 1 1 d .
N4 N 0.9374(7) -0.0386(6) 0.1182(6) 0.024(3) Uani 1 1 d .
N5 N 0.8389(8) 0.4944(7) -0.1193(6) 0.034(3) Uani 1 1 d .
N6 N 0.7329(6) 0.4587(6) -0.0919(5) 0.023(3) Uani 1 1 d U
N7 N 0.7051(8) 0.1330(7) -0.0838(7) 0.042(4) Uani 1 1 d .
N8 N 0.8015(7) 0.0950(7) -0.1197(6) 0.031(3) Uani 1 1 d .
N9 N 0.6688(9) 0.4134(8) 0.2385(6) 0.045(4) Uani 1 1 d .
N10 N 0.6375(7) 0.3883(8) 0.1722(6) 0.035(4) Uani 1 1 d U
N11 N 0.6587(10) 0.0505(10) 0.1843(8) 0.065(6) Uani 1 1 d .
N12 N 0.7070(9) -0.0196(9) 0.2444(8) 0.055(5) Uani 1 1 d .
N13 N 0.0570(7) 0.9234(7) 0.5935(7) 0.034(3) Uani 1 1 d .
N14 N 0.0512(6) 0.8776(6) 0.5296(6) 0.025(3) Uani 1 1 d .
N15 N 0.0576(6) 0.5566(6) 0.5216(5) 0.022(3) Uani 1 1 d .
N16 N 0.0715(7) 0.4621(7) 0.5873(6) 0.032(3) Uani 1 1 d .
N17 N 0.1755(7) 0.9993(6) 0.2894(6) 0.030(3) Uani 1 1 d .
N18 N 0.2790(7) 0.9673(6) 0.2683(6) 0.029(3) Uani 1 1 d .
N19 N 0.2921(7) 0.6416(7) 0.2637(6) 0.031(3) Uani 1 1 d .
N20 N 0.1957(7) 0.6022(7) 0.2792(6) 0.032(3) Uani 1 1 d .
N21 N 0.3041(9) 0.9018(8) 0.5874(8) 0.048(4) Uani 1 1 d .
N22 N 0.3471(9) 0.8814(7) 0.5029(7) 0.045(4) Uani 1 1 d .
N23 N 0.3568(9) 0.5628(9) 0.4938(9) 0.057(5) Uani 1 1 d .
N24 N 0.3152(12) 0.4911(8) 0.5844(10) 0.072(7) Uani 1 1 d .
O1 O 0.9141(8) 0.9184(6) 0.8361(8) 0.064(5) Uani 1 1 d .
O2 O 0.9699(9) 0.8185(7) 0.8782(7) 0.063(5) Uani 1 1 d .
O3 O 0.9839(9) 0.8648(10) 0.7672(7) 0.084(6) Uani 1 1 d .
O4 O 0.9788(8) 0.6778(7) 0.6348(6) 0.066(5) Uani 1 1 d .
O5 O 0.9911(8) 0.6341(10) 0.7332(8) 0.081(6) Uani 1 1 d .
O6 O 0.9193(7) 0.5826(6) 0.7031(6) 0.052(4) Uani 1 1 d .
O7 O 0.0086(9) 0.1112(8) 0.7454(7) 0.070(5) Uani 1 1 d .
O8 O 0.0241(13) 0.1108(8) 0.6433(8) 0.100(8) Uani 1 1 d .
O9 O 0.0987(10) 0.0577(8) 0.6977(9) 0.082(5) Uani 1 1 d U
O10 O 0.4019(8) 0.4391(8) 0.7151(7) 0.065(4) Uani 1 1 d .
O11 O 0.4905(11) 0.3786(12) 0.7443(14) 0.144(11) Uani 1 1 d .
O12 O 0.4762(10) 0.3949(10) 0.6490(9) 0.092(6) Uani 1 1 d .
O13 O 0.6552(8) 0.8962(9) 0.4048(6) 0.070(5) Uani 1 1 d .
O14 O 0.5453(8) 0.8476(11) 0.4529(9) 0.094(7) Uani 1 1 d .
O15 O 0.6365(10) 0.7905(9) 0.4871(7) 0.080(5) Uani 1 1 d .
O16 O 0.0131(8) 0.3896(9) 0.7511(7) 0.070(5) Uani 1 1 d .
O17 O 0.0327(12) 0.3859(10) 0.8415(8) 0.104(7) Uani 1 1 d U
O18 O 0.1110(11) 0.4390(8) 0.7452(10) 0.102(7) Uani 1 1 d U
O19 O 0.5919(16) 0.6223(13) 0.7656(9) 0.149(12) Uani 1 1 d .
O20 O 0.6287(10) 0.5608(10) 0.8529(12) 0.131(10) Uani 1 1 d .
O21 O 0.5252(10) 0.6207(14) 0.8619(14) 0.139(11) Uani 1 1 d .
O22 O 0.4061(14) 0.0218(14) 0.1175(14) 0.150(10) Uani 1 1 d U
O23 O 0.5128(14) 0.0897(14) 0.0706(13) 0.144(10) Uani 1 1 d U
O24 O 0.486(2) 0.043(2) 0.1576(19) 0.218(16) Uani 1 1 d U
F1 F 0.8921(7) 0.7481(5) 0.8354(5) 0.065(4) Uani 1 1 d .
F2 F 0.8262(7) 0.8013(7) 0.8920(6) 0.079(4) Uani 1 1 d .
F3 F 0.8435(8) 0.8304(7) 0.7958(7) 0.078(4) Uani 1 1 d .
F4 F 0.8567(8) 0.6632(6) 0.7812(5) 0.076(4) Uani 1 1 d .
F5 F 0.9101(7) 0.7504(5) 0.7151(6) 0.064(4) Uani 1 1 d .
F6 F 0.8372(8) 0.7008(9) 0.6934(8) 0.092(5) Uani 1 1 d .
F7 F 0.1334(7) 0.1833(7) 0.7008(7) 0.071(4) Uani 1 1 d .
F8 F 0.1428(10) 0.1921(9) 0.6112(7) 0.119(7) Uani 1 1 d U
F9 F 0.0618(8) 0.2335(6) 0.6596(7) 0.081(4) Uani 1 1 d .
F10 F 0.4361(10) 0.2667(7) 0.7290(10) 0.121(7) Uani 1 1 d .
F11 F 0.3705(10) 0.3060(10) 0.7964(9) 0.135(8) Uani 1 1 d .
F12 F 0.3560(11) 0.3170(11) 0.7080(13) 0.152(10) Uani 1 1 d .
F13 F 0.6907(9) 0.7776(10) 0.3683(7) 0.110(6) Uani 1 1 d .
F14 F 0.5933(13) 0.7328(10) 0.4114(10) 0.138(9) Uani 1 1 d .
F15 F 0.6084(11) 0.8257(10) 0.3404(9) 0.116(7) Uani 1 1 d .
F16 F 0.1400(10) 0.3148(9) 0.7272(7) 0.113(7) Uani 1 1 d .
F17 F 0.1525(12) 0.3085(11) 0.8115(11) 0.141(8) Uani 1 1 d U
F18 F 0.0692(12) 0.2636(8) 0.8101(8) 0.131(8) Uani 1 1 d .
F19 F 0.6077(12) 0.7421(10) 0.7923(12) 0.140(8) Uani 1 1 d .
F20 F 0.6343(14) 0.6953(14) 0.8686(15) 0.179(12) Uani 1 1 d .
F21 F 0.6973(10) 0.6867(11) 0.7844(14) 0.170(12) Uani 1 1 d .
F22 F 0.4385(11) 0.1802(12) 0.1182(12) 0.167(9) Uani 1 1 d DU
F23 F 0.3541(15) 0.1512(17) 0.1041(14) 0.240(16) Uani 1 1 d DU
F24 F 0.3703(13) 0.1104(12) 0.1873(10) 0.183(11) Uani 1 1 d DU
C1 C 0.9265(8) 0.4297(8) 0.0813(8) 0.030(4) Uani 1 1 d U
C2 C 0.9533(8) 0.3562(8) 0.1578(9) 0.036(4) Uani 1 1 d .
H2 H 0.9621 0.3371 0.1955 0.043 Uiso 1 1 calc R
C3 C 0.9614(10) 0.3272(9) 0.1128(8) 0.039(4) Uani 1 1 d .
H3 H 0.9756 0.2841 0.1138 0.046 Uiso 1 1 calc R
C4 C 0.9488(8) 0.3713(7) 0.0059(7) 0.027(4) Uani 1 1 d .
H4A H 0.9104 0.3938 -0.0074 0.032 Uiso 1 1 calc R
H4B H 0.9902 0.3939 -0.0231 0.032 Uiso 1 1 calc R
C5 C 0.9488(8) 0.3026(7) 0.0065(7) 0.023(3) Uani 1 1 d .
C6 C 1.0037(7) 0.2781(8) -0.0288(7) 0.024(3) Uani 1 1 d .
H6 H 1.0425 0.3050 -0.0508 0.028 Uiso 1 1 calc R
C7 C 1.0019(8) 0.2146(9) -0.0319(8) 0.035(4) Uani 1 1 d .
H7 H 1.0392 0.1993 -0.0565 0.041 Uiso 1 1 calc R
C8 C 0.9460(8) 0.1735(8) 0.0010(7) 0.023(3) Uani 1 1 d .
C9 C 0.8883(8) 0.1990(8) 0.0344(7) 0.027(4) Uiso 1 1 d .
H9 H 0.8480 0.1738 0.0537 0.033 Uiso 1 1 calc R
C10 C 0.8925(8) 0.2609(8) 0.0379(7) 0.030(4) Uiso 1 1 d .
H10 H 0.8554 0.2762 0.0629 0.036 Uiso 1 1 calc R
C11 C 0.9448(10) 0.1084(8) -0.0025(7) 0.034(4) Uani 1 1 d U
H11A H 0.9832 0.1044 -0.0360 0.041 Uiso 1 1 calc R
H11B H 0.9035 0.1026 -0.0126 0.041 Uiso 1 1 calc R
C12 C 0.9258(8) -0.0050(8) 0.0657(7) 0.027(4) Uani 1 1 d .
C13 C 0.9685(7) 0.0009(8) 0.1355(8) 0.026(4) Uani 1 1 d .
H13 H 0.9828 -0.0105 0.1708 0.031 Uiso 1 1 calc R
C14 C 0.9755(8) 0.0613(7) 0.0918(7) 0.026(4) Uani 1 1 d .
H14 H 0.9963 0.0994 0.0907 0.032 Uiso 1 1 calc R
C15 C 0.9119(10) 0.4621(10) 0.1756(9) 0.043(5) Uani 1 1 d .
H15A H 0.9441 0.4987 0.1589 0.064 Uiso 1 1 calc R
H15B H 0.9126 0.4380 0.2167 0.064 Uiso 1 1 calc R
H15C H 0.8670 0.4788 0.1756 0.064 Uiso 1 1 calc R
C16 C 0.9170(9) -0.1074(8) 0.1531(8) 0.035(4) Uani 1 1 d .
H16A H 0.9374 -0.1357 0.1289 0.053 Uiso 1 1 calc R
H16B H 0.8683 -0.1118 0.1641 0.053 Uiso 1 1 calc R
H16C H 0.9318 -0.1202 0.1896 0.053 Uiso 1 1 calc R
C17 C 0.7882(8) 0.4651(8) -0.0717(7) 0.024(3) Uiso 1 1 d .
C18 C 0.8179(9) 0.5085(9) -0.1701(8) 0.036(4) Uani 1 1 d .
H18 H 0.8444 0.5296 -0.2098 0.043 Uiso 1 1 calc R
C19 C 0.7533(9) 0.4874(8) -0.1548(7) 0.034(4) Uani 1 1 d .
H19 H 0.7270 0.4912 -0.1815 0.041 Uiso 1 1 calc R
C20 C 0.6716(8) 0.4275(8) -0.0583(8) 0.029(4) Uani 1 1 d U
H20A H 0.6364 0.4519 -0.0756 0.035 Uiso 1 1 calc R
H20B H 0.6621 0.4295 -0.0170 0.035 Uiso 1 1 calc R
C21 C 0.6675(9) 0.3571(8) -0.0552(7) 0.032(4) Uani 1 1 d .
C22 C 0.6080(8) 0.3338(9) -0.0560(9) 0.038(4) Uani 1 1 d .
H22 H 0.5711 0.3618 -0.0591 0.045 Uiso 1 1 calc R
C23 C 0.6035(11) 0.2688(10) -0.0522(9) 0.052(6) Uani 1 1 d .
H23 H 0.5628 0.2515 -0.0517 0.062 Uiso 1 1 calc R
C24 C 0.6581(8) 0.2290(8) -0.0492(8) 0.031(4) Uani 1 1 d .
C25 C 0.7165(9) 0.2534(8) -0.0500(9) 0.037(4) Uani 1 1 d .
H25 H 0.7545 0.2265 -0.0501 0.045 Uiso 1 1 calc R
C26 C 0.7208(8) 0.3153(9) -0.0505(8) 0.033(4) Uani 1 1 d U
H26 H 0.7607 0.3306 -0.0476 0.039 Uiso 1 1 calc R
C27 C 0.6475(9) 0.1551(8) -0.0445(9) 0.038(4) Uani 1 1 d U
H27A H 0.6412 0.1268 -0.0026 0.045 Uiso 1 1 calc R
H27B H 0.6067 0.1512 -0.0560 0.045 Uiso 1 1 calc R
C28 C 0.7611(7) 0.1032(7) -0.0686(7) 0.022(3) Uani 1 1 d U
C29 C 0.7752(10) 0.1247(9) -0.1676(9) 0.043(5) Uani 1 1 d .
H29 H 0.7952 0.1275 -0.2083 0.052 Uiso 1 1 calc R
C30 C 0.7160(10) 0.1488(9) -0.1451(9) 0.042(5) Uani 1 1 d .
H30 H 0.6867 0.1725 -0.1673 0.050 Uiso 1 1 calc R
C31 C 0.9076(12) 0.5052(9) -0.1200(10) 0.058(6) Uani 1 1 d .
H31A H 0.9142 0.4810 -0.0808 0.087 Uiso 1 1 calc R
H31B H 0.9156 0.5520 -0.1288 0.087 Uiso 1 1 calc R
H31C H 0.9389 0.4899 -0.1510 0.087 Uiso 1 1 calc R
C32 C 0.8695(10) 0.0688(9) -0.1245(8) 0.041(5) Uani 1 1 d .
H32A H 0.8785 0.0575 -0.0855 0.061 Uiso 1 1 calc R
H32B H 0.9021 0.1019 -0.1543 0.061 Uiso 1 1 calc R
H32C H 0.8728 0.0296 -0.1369 0.061 Uiso 1 1 calc R
C33 C 0.6934(9) 0.4086(9) 0.1802(8) 0.036(4) Uani 1 1 d .
C34 C 0.6003(10) 0.3983(11) 0.2611(9) 0.049(5) Uani 1 1 d .
H34 H 0.5722 0.3981 0.2992 0.059 Uiso 1 1 calc R
C35 C 0.5828(11) 0.3846(10) 0.2194(9) 0.049(5) Uani 1 1 d .
H35 H 0.5387 0.3737 0.2217 0.059 Uiso 1 1 calc R
C36 C 0.6386(10) 0.3711(9) 0.1189(7) 0.039(4) Uani 1 1 d .
H36A H 0.6786 0.3927 0.0866 0.047 Uiso 1 1 calc R
H36B H 0.5990 0.3906 0.1058 0.047 Uiso 1 1 calc R
C37 C 0.6394(8) 0.3003(9) 0.1233(8) 0.032(4) Uani 1 1 d .
C38 C 0.5937(9) 0.2722(11) 0.1087(10) 0.050(5) Uani 1 1 d .
H38 H 0.5594 0.2982 0.0948 0.060 Uiso 1 1 calc R
C39 C 0.5956(10) 0.2100(10) 0.1133(10) 0.047(5) Uani 1 1 d .
H39 H 0.5606 0.1922 0.1050 0.056 Uiso 1 1 calc R
C40 C 0.6471(10) 0.1672(10) 0.1299(9) 0.046(5) Uani 1 1 d .
C41 C 0.6915(10) 0.1936(12) 0.1445(11) 0.060(6) Uani 1 1 d U
H41 H 0.7259 0.1668 0.1573 0.072 Uiso 1 1 calc R
C42 C 0.6907(11) 0.2603(12) 0.1423(9) 0.055(6) Uani 1 1 d .
H42 H 0.7238 0.2776 0.1532 0.066 Uiso 1 1 calc R
C43 C 0.6470(12) 0.1004(10) 0.1287(8) 0.052(6) Uani 1 1 d .
H43A H 0.6823 0.0965 0.0931 0.063 Uiso 1 1 calc R
H43B H 0.6035 0.0905 0.1245 0.063 Uiso 1 1 calc R
C44 C 0.7154(10) 0.0161(9) 0.1878(8) 0.038(4) Uani 1 1 d .
C45 C 0.6469(14) -0.0032(14) 0.2808(13) 0.087(9) Uani 1 1 d U
H45 H 0.6314 -0.0180 0.3233 0.105 Uiso 1 1 calc R
C46 C 0.6160(15) 0.0381(14) 0.2420(11) 0.092(10) Uani 1 1 d .
H46 H 0.5728 0.0555 0.2525 0.110 Uiso 1 1 calc R
C47 C 0.7145(13) 0.4389(14) 0.2664(10) 0.073(7) Uani 1 1 d .
H47A H 0.7446 0.4043 0.2800 0.110 Uiso 1 1 calc R
H47B H 0.6870 0.4519 0.3005 0.110 Uiso 1 1 calc R
H47C H 0.7408 0.4768 0.2362 0.110 Uiso 1 1 calc R
C48 C 0.7580(13) -0.0608(12) 0.2678(9) 0.074(8) Uani 1 1 d .
H48A H 0.7614 -0.1013 0.2575 0.111 Uiso 1 1 calc R
H48B H 0.7455 -0.0713 0.3115 0.111 Uiso 1 1 calc R
H48C H 0.8011 -0.0373 0.2502 0.111 Uiso 1 1 calc R
C49 C 0.8042(8) 0.6201(8) 0.0129(8) 0.030(4) Uani 1 1 d .
C50 C 0.7636(10) 0.6032(10) -0.0171(9) 0.043(5) Uiso 1 1 d .
C51 C 0.7046(9) 0.5754(9) 0.0279(9) 0.040(5) Uani 1 1 d U
C52 C 0.7047(9) 0.5738(9) 0.0869(8) 0.036(4) Uiso 1 1 d .
C53 C 0.7683(10) 0.6045(9) 0.0776(9) 0.041(5) Uani 1 1 d .
C54 C 0.8683(10) 0.6568(9) -0.0166(11) 0.058(6) Uani 1 1 d .
H54A H 0.8927 0.6429 -0.0511 0.087 Uiso 1 1 calc R
H54B H 0.8949 0.6482 0.0118 0.087 Uiso 1 1 calc R
H54C H 0.8597 0.7037 -0.0303 0.087 Uiso 1 1 calc R
C55 C 0.7734(11) 0.6215(9) -0.0817(7) 0.051(6) Uani 1 1 d .
H55A H 0.8153 0.6034 -0.1001 0.076 Uiso 1 1 calc R
H55B H 0.7753 0.6693 -0.0988 0.076 Uiso 1 1 calc R
H55C H 0.7361 0.6040 -0.0893 0.076 Uiso 1 1 calc R
C56 C 0.6420(10) 0.5585(10) 0.0186(9) 0.045(5) Uani 1 1 d .
H56A H 0.6160 0.5981 0.0084 0.068 Uiso 1 1 calc R
H56B H 0.6157 0.5267 0.0554 0.068 Uiso 1 1 calc R
H56C H 0.6529 0.5396 -0.0143 0.068 Uiso 1 1 calc R
C57 C 0.6472(13) 0.5520(13) 0.1461(11) 0.076(8) Uani 1 1 d U
H57A H 0.6649 0.5466 0.1802 0.114 Uiso 1 1 calc R
H57B H 0.6277 0.5104 0.1501 0.114 Uiso 1 1 calc R
H57C H 0.6128 0.5854 0.1454 0.114 Uiso 1 1 calc R
C58 C 0.7994(12) 0.6193(11) 0.1200(10) 0.057(6) Uani 1 1 d U
H58A H 0.7713 0.6005 0.1612 0.086 Uiso 1 1 calc R
H58B H 0.8034 0.6667 0.1104 0.086 Uiso 1 1 calc R
H58C H 0.8438 0.6002 0.1161 0.086 Uiso 1 1 calc R
C59 C 0.6730(8) -0.0888(9) 0.1052(8) 0.034(4) Uani 1 1 d U
C60 C 0.6718(7) -0.0576(7) 0.0461(8) 0.026(3) Uani 1 1 d U
C61 C 0.7285(9) -0.0817(8) 0.0083(8) 0.036(4) Uani 1 1 d .
C62 C 0.7649(10) -0.1267(9) 0.0436(9) 0.042(5) Uani 1 1 d U
C63 C 0.7317(12) -0.1333(10) 0.1068(9) 0.051(5) Uani 1 1 d U
C64 C 0.6213(13) -0.0910(14) 0.1622(11) 0.083(8) Uani 1 1 d U
H64A H 0.6431 -0.0942 0.1933 0.125 Uiso 1 1 calc R
H64B H 0.5917 -0.1291 0.1748 0.125 Uiso 1 1 calc R
H64C H 0.5951 -0.0510 0.1559 0.125 Uiso 1 1 calc R
C65 C 0.6227(13) -0.0152(11) 0.0237(15) 0.080(9) Uani 1 1 d .
H65A H 0.6042 0.0118 0.0496 0.119 Uiso 1 1 calc R
H65B H 0.5867 -0.0415 0.0233 0.119 Uiso 1 1 calc R
H65C H 0.6435 0.0131 -0.0171 0.119 Uiso 1 1 calc R
C66 C 0.7463(15) -0.0703(13) -0.0576(11) 0.079(8) Uani 1 1 d .
H66A H 0.7494 -0.0232 -0.0789 0.119 Uiso 1 1 calc R
H66B H 0.7117 -0.0901 -0.0669 0.119 Uiso 1 1 calc R
H66C H 0.7893 -0.0901 -0.0705 0.119 Uiso 1 1 calc R
C67 C 0.8192(10) -0.1687(11) 0.0277(13) 0.069(7) Uani 1 1 d U
H67A H 0.8034 -0.2015 0.0146 0.104 Uiso 1 1 calc R
H67B H 0.8355 -0.1906 0.0626 0.104 Uiso 1 1 calc R
H67C H 0.8555 -0.1424 -0.0049 0.104 Uiso 1 1 calc R
C68 C 0.7472(13) -0.1780(13) 0.1604(11) 0.075(7) Uani 1 1 d U
H68A H 0.7921 -0.1953 0.1490 0.112 Uiso 1 1 calc R
H68B H 0.7145 -0.2143 0.1792 0.112 Uiso 1 1 calc R
H68C H 0.7456 -0.1544 0.1888 0.112 Uiso 1 1 calc R
C69 C 0.0678(8) 0.9337(8) 0.5356(7) 0.028(4) Uani 1 1 d U
C70 C 0.0345(9) 0.8597(8) 0.6260(7) 0.032(4) Uani 1 1 d .
H70 H 0.0261 0.8395 0.6680 0.038 Uiso 1 1 calc R
C71 C 0.0269(8) 0.8318(8) 0.5860(7) 0.027(4) Uani 1 1 d U
H71 H 0.0086 0.7896 0.5947 0.033 Uiso 1 1 calc R
C72 C 0.0471(8) 0.8711(8) 0.4731(7) 0.029(4) Uani 1 1 d .
H72A H 0.0839 0.8969 0.4397 0.035 Uiso 1 1 calc R
H72B H 0.0044 0.8892 0.4657 0.035 Uiso 1 1 calc R
C73 C 0.0512(8) 0.8016(8) 0.4743(7) 0.025(3) Uani 1 1 d .
C74 C -0.0061(8) 0.7717(8) 0.4711(7) 0.026(4) Uani 1 1 d .
H74 H -0.0464 0.7950 0.4708 0.031 Uiso 1 1 calc R
C75 C -0.0018(7) 0.7091(8) 0.4686(7) 0.027(4) Uani 1 1 d U
H75 H -0.0394 0.6902 0.4650 0.033 Uiso 1 1 calc R
C76 C 0.0543(8) 0.6725(7) 0.4709(7) 0.023(3) Uani 1 1 d .
C77 C 0.1097(8) 0.7014(8) 0.4738(7) 0.031(4) Uani 1 1 d .
H77 H 0.1501 0.6782 0.4735 0.037 Uiso 1 1 calc R
C78 C 0.1055(8) 0.7657(7) 0.4772(8) 0.028(4) Uani 1 1 d .
H78 H 0.1428 0.7840 0.4816 0.033 Uiso 1 1 calc R
C79 C 0.0576(8) 0.6054(8) 0.4656(7) 0.028(4) Uani 1 1 d .
H79A H 0.0187 0.5975 0.4532 0.034 Uiso 1 1 calc R
H79B H 0.0987 0.6018 0.4344 0.034 Uiso 1 1 calc R
C80 C 0.0831(7) 0.4938(7) 0.5284(7) 0.022(3) Uani 1 1 d .
C81 C 0.0350(8) 0.5017(8) 0.6188(7) 0.031(4) Uani 1 1 d .
H81 H 0.0179 0.4897 0.6611 0.037 Uiso 1 1 calc R
C82 C 0.0277(9) 0.5592(8) 0.5805(7) 0.035(4) Uani 1 1 d .
H82 H 0.0061 0.5958 0.5907 0.041 Uiso 1 1 calc R
C83 C 0.0694(10) 0.9710(9) 0.6198(9) 0.042(5) Uani 1 1 d .
H83A H 0.1094 0.9972 0.5936 0.063 Uiso 1 1 calc R
H83B H 0.0761 0.9482 0.6592 0.063 Uiso 1 1 calc R
H83C H 0.0310 0.9997 0.6242 0.063 Uiso 1 1 calc R
C84 C 0.0903(10) 0.3969(9) 0.6126(9) 0.043(5) Uani 1 1 d .
H84A H 0.0821 0.3694 0.5903 0.064 Uiso 1 1 calc R
H84B H 0.0640 0.3799 0.6546 0.064 Uiso 1 1 calc R
H84C H 0.1379 0.3964 0.6103 0.064 Uiso 1 1 calc R
C85 C 0.2236(8) 0.9714(8) 0.3143(7) 0.026(4) Uani 1 1 d .
C86 C 0.2009(10) 1.0149(9) 0.2270(7) 0.035(4) Uani 1 1 d .
H86 H 0.1776 1.0354 0.1981 0.042 Uiso 1 1 calc R
C87 C 0.2636(9) 0.9954(8) 0.2162(7) 0.033(4) Uani 1 1 d .
H87 H 0.2932 1.0005 0.1775 0.040 Uiso 1 1 calc R
C88 C 0.3393(8) 0.9335(8) 0.2779(7) 0.028(4) Uani 1 1 d .
H88A H 0.3427 0.9316 0.3177 0.034 Uiso 1 1 calc R
H88B H 0.3786 0.9586 0.2473 0.034 Uiso 1 1 calc R
C89 C 0.3404(8) 0.8652(9) 0.2744(7) 0.030(4) Uani 1 1 d .
C90 C 0.3988(8) 0.8405(9) 0.2414(10) 0.042(5) Uani 1 1 d .
H90 H 0.4364 0.8689 0.2190 0.051 Uiso 1 1 calc R
C91 C 0.4018(9) 0.7770(9) 0.2414(8) 0.037(4) Uani 1 1 d .
H91 H 0.4416 0.7614 0.2200 0.044 Uiso 1 1 calc R
C92 C 0.3466(8) 0.7356(7) 0.2727(7) 0.025(3) Uani 1 1 d .
C93 C 0.2912(9) 0.7577(8) 0.3044(8) 0.041(5) Uani 1 1 d .
H93 H 0.2539 0.7286 0.3258 0.049 Uiso 1 1 calc R
C94 C 0.2862(9) 0.8193(8) 0.3073(8) 0.037(4) Uani 1 1 d .
H94 H 0.2466 0.8321 0.3313 0.044 Uiso 1 1 calc R
C95 C 0.3526(8) 0.6637(8) 0.2722(8) 0.033(4) Uani 1 1 d .
H95A H 0.3920 0.6600 0.2396 0.040 Uiso 1 1 calc R
H95B H 0.3593 0.6351 0.3107 0.040 Uiso 1 1 calc R
C96 C 0.2383(7) 0.6095(7) 0.3074(7) 0.021(3) Uani 1 1 d .
C97 C 0.2179(10) 0.6308(9) 0.2198(8) 0.040(4) Uani 1 1 d U
H97 H 0.1950 0.6331 0.1910 0.048 Uiso 1 1 calc R
C98 C 0.2796(12) 0.6557(9) 0.2089(8) 0.052(6) Uani 1 1 d .
H98 H 0.3086 0.6784 0.1709 0.062 Uiso 1 1 calc R
C99 C 0.1057(8) 1.0089(8) 0.3215(8) 0.034(4) Uani 1 1 d .
H99A H 0.0780 0.9713 0.3276 0.051 Uiso 1 1 calc R
H99B H 0.0887 1.0487 0.2976 0.051 Uiso 1 1 calc R
H99C H 0.1041 1.0131 0.3604 0.051 Uiso 1 1 calc R
C100 C 0.1305(9) 0.5683(9) 0.3099(8) 0.037(4) Uani 1 1 d .
H10A H 0.1242 0.5534 0.3533 0.055 Uiso 1 1 calc R
H10B H 0.1290 0.5306 0.2964 0.055 Uiso 1 1 calc R
H10C H 0.0950 0.5984 0.3004 0.055 Uiso 1 1 calc R
C101 C 0.2940(9) 0.9029(9) 0.5358(9) 0.037(4) Uani 1 1 d .
C102 C 0.3691(10) 0.8753(12) 0.5840(10) 0.055(6) Uani 1 1 d .
H102 H 0.3891 0.8639 0.6160 0.066 Uiso 1 1 calc R
C103 C 0.3980(10) 0.8687(10) 0.5305(10) 0.045(5) Uani 1 1 d U
H103 H 0.4429 0.8578 0.5149 0.055 Uiso 1 1 calc R
C104 C 0.3587(9) 0.8782(10) 0.4404(8) 0.045(5) Uani 1 1 d .
H10D H 0.3225 0.9007 0.4236 0.054 Uiso 1 1 calc R
H10E H 0.4016 0.9004 0.4143 0.054 Uiso 1 1 calc R
C105 C 0.3602(8) 0.8082(8) 0.4427(7) 0.026(4) Uani 1 1 d .
C106 C 0.4151(9) 0.7858(8) 0.4087(9) 0.038(4) Uani 1 1 d .
H106 H 0.4527 0.8144 0.3875 0.045 Uiso 1 1 calc R
C107 C 0.4188(10) 0.7229(11) 0.4035(10) 0.054(6) Uani 1 1 d .
H107 H 0.4569 0.7096 0.3780 0.065 Uiso 1 1 calc R
C108 C 0.3605(8) 0.6778(8) 0.4395(9) 0.034(4) Uani 1 1 d .
C109 C 0.3080(10) 0.7030(10) 0.4724(10) 0.049(5) Uani 1 1 d .
H109 H 0.2701 0.6758 0.4968 0.059 Uiso 1 1 calc R
C110 C 0.3081(10) 0.7680(12) 0.4713(10) 0.059(6) Uani 1 1 d .
H110 H 0.2685 0.7842 0.4923 0.071 Uiso 1 1 calc R
C111 C 0.3640(10) 0.6097(10) 0.4358(10) 0.054(6) Uani 1 1 d .
H11C H 0.3281 0.6025 0.4195 0.065 Uiso 1 1 calc R
H11D H 0.4074 0.6040 0.4083 0.065 Uiso 1 1 calc R
C112 C 0.3050(13) 0.5215(10) 0.5305(9) 0.055(6) Uani 1 1 d .
C113 C 0.3754(14) 0.5024(12) 0.5843(13) 0.071(8) Uani 1 1 d .
H113 H 0.3961 0.4833 0.6153 0.086 Uiso 1 1 calc R
C114 C 0.4037(12) 0.5501(13) 0.5271(13) 0.078(8) Uani 1 1 d .
H114 H 0.4469 0.5698 0.5139 0.093 Uiso 1 1 calc R
C115 C 0.2607(10) 0.9207(11) 0.6353(8) 0.048(5) Uani 1 1 d U
H11E H 0.2225 0.9434 0.6229 0.072 Uiso 1 1 calc R
H11F H 0.2848 0.9500 0.6462 0.072 Uiso 1 1 calc R
H11G H 0.2449 0.8817 0.6700 0.072 Uiso 1 1 calc R
C116 C 0.2724(15) 0.4446(14) 0.6335(10) 0.077(8) Uani 1 1 d .
H11H H 0.2936 0.4286 0.6661 0.115 Uiso 1 1 calc R
H11I H 0.2639 0.4080 0.6211 0.115 Uiso 1 1 calc R
H11J H 0.2301 0.4651 0.6474 0.115 Uiso 1 1 calc R
C117 C 0.2967(8) 1.0733(8) 0.4413(7) 0.029(4) Uiso 1 1 d .
C118 C 0.3056(9) 1.0780(9) 0.3815(9) 0.042(5) Uani 1 1 d U
C119 C 0.2418(8) 1.1107(9) 0.3667(8) 0.033(4) Uiso 1 1 d .
C120 C 0.2011(8) 1.1257(8) 0.4163(8) 0.031(4) Uani 1 1 d U
C121 C 0.2327(8) 1.0981(8) 0.4643(8) 0.033(4) Uani 1 1 d U
C122 C 0.3503(15) 1.0469(13) 0.4709(11) 0.078(8) Uani 1 1 d .
H12A H 0.3829 1.0244 0.4467 0.117 Uiso 1 1 calc R
H12B H 0.3305 1.0161 0.5108 0.117 Uiso 1 1 calc R
H12C H 0.3726 1.0830 0.4747 0.117 Uiso 1 1 calc R
C123 C 0.3643(10) 1.0622(10) 0.3381(10) 0.053(6) Uani 1 1 d .
H12D H 0.3885 1.1026 0.3110 0.080 Uiso 1 1 calc R
H12E H 0.3496 1.0396 0.3149 0.080 Uiso 1 1 calc R
H12F H 0.3938 1.0338 0.3597 0.080 Uiso 1 1 calc R
C124 C 0.2299(10) 1.1306(9) 0.3054(8) 0.045(5) Uani 1 1 d U
H12G H 0.1818 1.1299 0.3100 0.068 Uiso 1 1 calc R
H12H H 0.2519 1.0999 0.2842 0.068 Uiso 1 1 calc R
H12I H 0.2482 1.1748 0.2823 0.068 Uiso 1 1 calc R
C125 C 0.1408(9) 1.1611(9) 0.4230(10) 0.047(5) Uani 1 1 d .
H12J H 0.1476 1.2036 0.3916 0.071 Uiso 1 1 calc R
H12K H 0.1276 1.1676 0.4624 0.071 Uiso 1 1 calc R
H12L H 0.1055 1.1363 0.4196 0.071 Uiso 1 1 calc R
C126 C 0.2074(11) 1.1088(10) 0.5258(9) 0.052(6) Uani 1 1 d U
H12M H 0.1919 1.0669 0.5568 0.079 Uiso 1 1 calc R
H12N H 0.1703 1.1394 0.5257 0.079 Uiso 1 1 calc R
H12O H 0.2437 1.1270 0.5341 0.079 Uiso 1 1 calc R
C127 C 0.2604(10) 0.3693(9) 0.4662(9) 0.041(4) Uani 1 1 d U
C128 C 0.2364(10) 0.3821(8) 0.4159(9) 0.041(5) Uani 1 1 d .
C129 C 0.2801(9) 0.4344(9) 0.3638(8) 0.038(4) Uiso 1 1 d .
C130 C 0.3327(9) 0.4488(9) 0.3829(10) 0.043(5) Uani 1 1 d .
C131 C 0.3217(9) 0.4097(9) 0.4445(9) 0.039(4) Uani 1 1 d U
C132 C 0.2448(13) 0.3183(13) 0.5253(12) 0.080(8) Uani 1 1 d U
H13A H 0.1984 0.3032 0.5367 0.120 Uiso 1 1 calc R
H13B H 0.2512 0.3364 0.5553 0.120 Uiso 1 1 calc R
H13C H 0.2746 0.2814 0.5233 0.120 Uiso 1 1 calc R
C133 C 0.1802(13) 0.3488(12) 0.4118(13) 0.077(8) Uani 1 1 d U
H13D H 0.1965 0.3114 0.3978 0.115 Uiso 1 1 calc R
H13E H 0.1587 0.3793 0.3835 0.115 Uiso 1 1 calc R
H13F H 0.1477 0.3335 0.4514 0.115 Uiso 1 1 calc R
C134 C 0.2727(15) 0.4560(14) 0.3010(10) 0.087(8) Uani 1 1 d U
H13G H 0.2867 0.5020 0.2810 0.130 Uiso 1 1 calc R
H13H H 0.2259 0.4509 0.3028 0.130 Uiso 1 1 calc R
H13I H 0.3007 0.4291 0.2783 0.130 Uiso 1 1 calc R
C135 C 0.3941(13) 0.4917(12) 0.3403(11) 0.077(8) Uani 1 1 d U
H13J H 0.4307 0.4830 0.3590 0.115 Uiso 1 1 calc R
H13K H 0.3825 0.5380 0.3324 0.115 Uiso 1 1 calc R
H13L H 0.4080 0.4816 0.3026 0.115 Uiso 1 1 calc R
C136 C 0.3721(12) 0.4111(13) 0.4781(13) 0.075(9) Uani 1 1 d .
H13M H 0.4102 0.4395 0.4508 0.112 Uiso 1 1 calc R
H13N H 0.3876 0.3667 0.4937 0.112 Uiso 1 1 calc R
H13O H 0.3509 0.4279 0.5115 0.112 Uiso 1 1 calc R
C137 C 0.8743(11) 0.8098(11) 0.8373(9) 0.046(5) Uani 1 1 d .
C138 C 0.8816(11) 0.6909(9) 0.7220(8) 0.044(5) Uani 1 1 d .
C139 C 0.1018(12) 0.1815(9) 0.6650(8) 0.050(6) Uani 1 1 d .
C140 C 0.3981(12) 0.3185(12) 0.7361(12) 0.065(7) Uani 1 1 d .
C141 C 0.6247(14) 0.7891(13) 0.3876(13) 0.067(7) Uani 1 1 d .
C142 C 0.1067(15) 0.3180(12) 0.7832(12) 0.068(7) Uani 1 1 d U
C143 C 0.636(2) 0.683(2) 0.815(2) 0.120(13) Uiso 1 1 d .
C144 C 0.4085(12) 0.1312(12) 0.1315(12) 0.068(7) Uani 1 1 d U
C145 C 0.8337(19) 0.3845(15) 0.3704(14) 0.111(13) Uani 1 1 d .
H14A H 0.8669 0.4129 0.3360 0.166 Uiso 1 1 calc R
H14B H 0.8433 0.3829 0.4076 0.166 Uiso 1 1 calc R
H14C H 0.7890 0.4019 0.3707 0.166 Uiso 1 1 calc R
C146 C 0.8366(14) 0.3182(14) 0.3655(14) 0.087(9) Uani 1 1 d .
H14D H 0.8835 0.3074 0.3487 0.105 Uiso 1 1 calc R
H14E H 0.8190 0.2859 0.4056 0.105 Uiso 1 1 calc R
C147 C 0.7984(17) 0.2570(13) 0.3181(15) 0.091(9) Uani 1 1 d U
H14F H 0.7774 0.2228 0.3563 0.110 Uiso 1 1 calc R
H14G H 0.8450 0.2446 0.3026 0.110 Uiso 1 1 calc R
C148 C 0.760(2) 0.2634(17) 0.2737(18) 0.149(19) Uani 1 1 d .
H14H H 0.7124 0.2587 0.2943 0.224 Uiso 1 1 calc R
H14I H 0.7739 0.2292 0.2547 0.224 Uiso 1 1 calc R
H14J H 0.7699 0.3065 0.2431 0.224 Uiso 1 1 calc R
O25 O 0.7973(10) 0.3159(10) 0.3270(9) 0.085(6) Uani 1 1 d .
C149 C 0.5773(12) 0.740(3) 0.055(2) 0.22(3) Uani 1 1 d DU
H14K H 0.5593 0.6955 0.0801 0.268 Uiso 1 1 calc R
H14L H 0.5577 0.7563 0.0211 0.268 Uiso 1 1 calc R
Cl1 Cl 0.5652(11) 0.7961(10) 0.0990(10) 0.260(9) Uani 1 1 d DU
Cl2 Cl 0.6683(7) 0.7424(7) 0.0303(8) 0.203(6) Uani 1 1 d DU
C150 C 0.8779(10) 0.1491(13) 0.7046(10) 0.060(6) Uani 1 1 d .
O26 O 0.8838(16) 0.2149(17) 0.6935(15) 0.165(12) Uiso 1 1 d .
C151 C 0.901(2) 0.276(2) 0.8600(19) 0.123(13) Uiso 1 1 d .
O27 O 0.8891(14) 0.3425(19) 0.8537(16) 0.180(15) Uani 1 1 d .
C152 C 0.544(2) 0.4513(16) 0.8328(14) 0.115(13) Uani 1 1 d .
O28 O 0.5122(15) 0.3787(15) 0.8461(15) 0.157(12) Uani 1 1 d .
C153 C 0.6663(18) 0.7516(14) 0.637(2) 0.135(18) Uani 1 1 d .
O29 O 0.624(2) 0.703(2) 0.654(2) 0.24(2) Uani 1 1 d .
C154 C 0.1464(17) 0.8889(18) 0.7844(15) 0.103(10) Uani 1 1 d U
O30 O 0.1262(17) 0.8605(17) 0.7480(18) 0.185(15) Uani 1 1 d .
C155 C 0.5270(14) 1.0168(19) 0.4101(16) 0.103(11) Uani 1 1 d .
O31 O 0.5019(10) 0.9694(12) 0.3915(14) 0.130(9) Uani 1 1 d .
C156 C 0.5303(18) 0.2021(18) 0.2831(12) 0.104(11) Uani 1 1 d .
O32 O 0.5144(12) 0.1764(10) 0.3427(10) 0.106(7) Uani 1 1 d .
O33 O 0.5000 0.5000 0.0000 0.182(19) Uiso 1 2 d S

loop_
_atom_site_aniso_label
_atom_site_aniso_U_11
_atom_site_aniso_U_22
_atom_site_aniso_U_33
_atom_site_aniso_U_23
_atom_site_aniso_U_13
_atom_site_aniso_U_12
Ir1 0.0234(3) 0.0242(3) 0.0219(3) -0.0103(3) -0.0099(2) 0.0077(2)
Ir2 0.0328(4) 0.0215(3) 0.0227(3) -0.0093(3) -0.0091(3) 0.0053(3)
Ir3 0.0316(4) 0.0175(3) 0.0214(3) -0.0102(3) -0.0041(2) -0.0007(2)
Ir4 0.0348(4) 0.0181(3) 0.0249(3) -0.0125(3) -0.0124(3) 0.0091(2)
S1 0.0158(19) 0.0176(19) 0.050(3) -0.0141(18) -0.0117(17) 0.0049(15)
S2 0.030(2) 0.023(2) 0.029(2) -0.0157(17) -0.0127(17) 0.0058(16)
S3 0.032(2) 0.020(2) 0.026(2) -0.0108(17) -0.0112(17) 0.0050(16)
S4 0.041(2) 0.022(2) 0.023(2) -0.0102(17) -0.0150(17) 0.0089(17)
S5 0.032(2) 0.029(2) 0.027(2) -0.0049(18) -0.0130(18) -0.0016(18)
S6 0.042(3) 0.029(2) 0.025(2) -0.0163(18) -0.0055(18) 0.0078(19)
S7 0.024(2) 0.020(2) 0.036(2) -0.0131(18) -0.0014(17) 0.0032(16)
S8 0.033(2) 0.0188(19) 0.027(2) -0.0158(17) -0.0090(17) 0.0028(16)
S9 0.035(2) 0.022(2) 0.027(2) -0.0191(17) -0.0115(17) 0.0084(16)
S10 0.036(2) 0.0150(19) 0.022(2) -0.0063(16) -0.0088(17) -0.0001(16)
S11 0.029(2) 0.028(2) 0.027(2) -0.0058(18) -0.0059(17) 0.0116(17)
S12 0.046(3) 0.031(2) 0.029(2) -0.0188(19) -0.0126(19) 0.0013(19)
S13 0.053(3) 0.027(2) 0.036(2) -0.015(2) -0.022(2) 0.007(2)
S14 0.049(3) 0.026(2) 0.031(2) -0.0142(19) -0.007(2) 0.0028(19)
S15 0.074(4) 0.024(2) 0.051(3) -0.004(2) -0.033(3) -0.003(2)
S16 0.045(3) 0.058(4) 0.076(4) -0.033(3) -0.011(3) 0.001(3)
S17 0.056(4) 0.069(4) 0.045(3) -0.013(3) -0.013(3) 0.016(3)
S18 0.122(6) 0.030(3) 0.038(3) -0.006(2) -0.011(3) 0.003(3)
S19 0.064(4) 0.073(5) 0.091(5) -0.012(4) -0.008(4) 0.036(4)
S20 0.047(4) 0.090(5) 0.125(7) -0.054(5) -0.001(4) 0.004(4)
N1 0.030(7) 0.031(8) 0.059(9) -0.023(7) -0.024(7) -0.001(6)
N2 0.049(9) 0.020(7) 0.048(9) -0.026(7) -0.027(7) 0.014(6)
N3 0.028(7) 0.019(7) 0.023(7) -0.008(6) -0.012(6) 0.015(5)
N4 0.037(8) 0.011(6) 0.034(8) -0.014(6) -0.017(6) 0.006(5)
N5 0.050(10) 0.020(7) 0.029(8) -0.011(6) -0.004(7) 0.001(6)
N6 0.036(6) 0.021(6) 0.015(5) -0.013(5) -0.005(5) 0.005(5)
N7 0.072(11) 0.031(8) 0.041(9) -0.026(7) -0.032(8) 0.022(8)
N8 0.050(9) 0.025(8) 0.015(7) -0.004(6) -0.009(6) 0.006(6)
N9 0.064(12) 0.048(10) 0.024(8) -0.015(7) -0.006(7) -0.008(8)
N10 0.023(7) 0.049(9) 0.027(7) -0.011(7) 0.007(6) -0.019(6)
N11 0.078(14) 0.074(14) 0.044(11) -0.032(10) -0.015(10) 0.046(11)
N12 0.071(13) 0.047(11) 0.054(11) -0.030(9) -0.016(9) 0.020(9)
N13 0.037(8) 0.024(8) 0.040(9) -0.020(7) 0.002(7) 0.000(6)
N14 0.021(7) 0.023(7) 0.024(7) -0.005(6) 0.001(5) -0.005(5)
N15 0.033(7) 0.016(6) 0.015(6) -0.003(5) -0.007(5) 0.004(5)
N16 0.045(9) 0.027(8) 0.030(8) -0.020(7) -0.005(6) -0.006(6)
N17 0.038(8) 0.020(7) 0.027(7) -0.004(6) -0.007(6) 0.003(6)
N18 0.052(9) 0.009(6) 0.031(8) -0.006(6) -0.018(7) -0.001(6)
N19 0.037(8) 0.023(7) 0.029(8) -0.011(6) -0.004(6) 0.010(6)
N20 0.049(9) 0.023(7) 0.033(8) -0.017(6) -0.020(7) 0.007(6)
N21 0.069(12) 0.046(10) 0.049(10) -0.027(9) -0.036(9) 0.016(9)
N22 0.077(12) 0.027(8) 0.043(10) -0.022(8) -0.027(9) 0.018(8)
N23 0.055(11) 0.051(11) 0.085(14) -0.028(11) -0.041(11) 0.002(9)
N24 0.132(19) 0.025(9) 0.090(16) -0.009(10) -0.087(15) -0.002(11)
O1 0.104(13) 0.021(7) 0.096(12) -0.030(8) -0.069(11) 0.031(8)
O2 0.105(13) 0.042(9) 0.071(10) -0.028(8) -0.066(10) 0.037(8)
O3 0.085(13) 0.100(15) 0.050(10) -0.020(10) 0.001(9) -0.003(11)
O4 0.096(12) 0.057(9) 0.034(8) -0.032(7) 0.025(8) -0.026(9)
O5 0.049(10) 0.127(17) 0.085(13) -0.045(12) -0.036(9) 0.026(10)
O6 0.073(10) 0.020(6) 0.047(8) -0.018(6) 0.018(7) -0.015(6)
O7 0.082(12) 0.062(11) 0.040(9) 0.014(8) -0.012(8) -0.004(9)
O8 0.21(2) 0.036(9) 0.085(13) -0.016(9) -0.096(15) -0.011(12)
O9 0.109(12) 0.038(8) 0.112(13) -0.031(9) -0.045(10) 0.020(8)
O10 0.076(11) 0.054(10) 0.068(11) -0.035(9) -0.012(9) 0.016(8)
O11 0.071(15) 0.12(2) 0.25(3) -0.02(2) -0.089(19) -0.002(13)
O12 0.100(15) 0.085(14) 0.075(13) -0.020(11) -0.004(11) -0.008(11)
O13 0.056(10) 0.110(14) 0.025(7) -0.011(8) 0.007(7) -0.008(9)
O14 0.036(9) 0.16(2) 0.127(16) -0.101(16) -0.032(10) 0.036(11)
O15 0.125(16) 0.073(12) 0.041(9) -0.003(9) -0.040(10) 0.014(11)
O16 0.056(10) 0.085(13) 0.056(10) -0.015(9) -0.004(8) -0.005(9)
O17 0.175(16) 0.075(11) 0.064(10) -0.037(9) -0.029(10) 0.045(11)
O18 0.116(13) 0.040(9) 0.128(14) -0.006(10) -0.021(11) -0.017(9)
O19 0.24(3) 0.12(2) 0.048(12) -0.016(13) 0.007(16) 0.03(2)
O20 0.074(14) 0.074(14) 0.17(2) 0.053(15) -0.030(14) 0.009(11)
O21 0.059(13) 0.18(3) 0.23(3) -0.14(2) -0.038(16) 0.044(15)
O22 0.141(17) 0.144(17) 0.185(18) -0.087(15) -0.025(14) -0.041(13)
O23 0.130(16) 0.126(16) 0.161(17) -0.068(14) 0.011(13) -0.010(13)
O24 0.20(2) 0.23(2) 0.23(2) -0.039(17) -0.119(18) 0.025(17)
F1 0.120(12) 0.026(6) 0.052(7) -0.009(6) -0.031(7) -0.004(7)
F2 0.081(10) 0.081(10) 0.056(9) -0.008(8) -0.006(7) 0.005(8)
F3 0.103(11) 0.066(9) 0.093(11) -0.023(8) -0.071(10) 0.003(8)
F4 0.109(11) 0.057(8) 0.041(7) -0.027(6) 0.029(7) -0.018(8)
F5 0.084(9) 0.033(6) 0.074(9) -0.035(6) 0.002(7) -0.011(6)
F6 0.080(11) 0.116(14) 0.102(12) -0.056(11) -0.046(9) 0.049(10)
F7 0.080(10) 0.067(9) 0.081(10) -0.020(8) -0.044(8) -0.013(7)
F8 0.163(14) 0.097(11) 0.078(10) -0.055(9) 0.035(9) -0.042(10)
F9 0.096(11) 0.041(8) 0.110(12) -0.013(8) -0.042(10) -0.012(7)
F10 0.116(15) 0.039(9) 0.19(2) -0.025(11) -0.033(14) 0.006(9)
F11 0.133(17) 0.109(15) 0.118(16) -0.024(12) 0.040(13) -0.076(13)
F12 0.112(16) 0.130(18) 0.27(3) -0.09(2) -0.100(19) -0.001(13)
F13 0.106(14) 0.148(17) 0.067(10) -0.043(11) -0.012(9) 0.046(13)
F14 0.23(3) 0.077(13) 0.119(16) -0.025(12) -0.084(17) 0.058(16)
F15 0.163(18) 0.108(15) 0.123(15) -0.048(13) -0.096(15) 0.014(13)
F16 0.167(18) 0.092(12) 0.071(11) -0.030(9) -0.034(11) 0.081(12)
F17 0.176(15) 0.128(14) 0.179(15) -0.068(12) -0.127(13) 0.031(12)
F18 0.19(2) 0.044(9) 0.098(13) -0.002(9) 0.022(13) 0.016(11)
F19 0.149(19) 0.084(14) 0.20(2) -0.047(15) -0.071(17) 0.032(13)
F20 0.18(3) 0.17(2) 0.26(3) -0.11(2) -0.14(3) 0.05(2)
F21 0.084(15) 0.110(17) 0.27(3) -0.017(19) -0.020(17) -0.041(12)
F22 0.122(14) 0.145(15) 0.242(19) -0.107(14) -0.007(13) -0.024(12)
F23 0.24(2) 0.23(2) 0.26(2) -0.097(17) -0.055(17) 0.049(17)
F24 0.209(18) 0.169(17) 0.168(17) -0.107(14) 0.010(13) 0.011(14)
C1 0.021(8) 0.031(9) 0.045(9) -0.017(7) -0.015(7) -0.001(6)
C2 0.026(9) 0.027(9) 0.060(12) -0.007(9) -0.029(9) 0.005(7)
C3 0.060(12) 0.034(10) 0.036(10) -0.014(9) -0.035(9) 0.016(9)
C4 0.027(9) 0.019(8) 0.037(9) -0.013(7) -0.010(7) 0.013(7)
C5 0.026(8) 0.014(7) 0.029(9) -0.001(7) -0.013(7) 0.002(6)
C6 0.015(8) 0.028(9) 0.028(9) -0.012(7) -0.004(6) 0.003(6)
C7 0.024(9) 0.044(11) 0.039(10) -0.019(9) -0.010(8) 0.006(8)
C8 0.028(9) 0.029(9) 0.022(8) -0.020(7) -0.008(7) 0.010(7)
C11 0.055(10) 0.015(8) 0.024(8) 0.001(6) -0.007(7) 0.007(7)
C12 0.038(10) 0.024(9) 0.025(9) -0.017(7) -0.010(7) 0.014(7)
C13 0.025(8) 0.027(9) 0.040(10) -0.025(8) -0.014(7) 0.000(7)
C14 0.044(10) 0.013(8) 0.025(8) -0.011(7) -0.011(7) 0.010(7)
C15 0.053(12) 0.049(12) 0.056(12) -0.033(10) -0.046(10) 0.023(9)
C16 0.035(10) 0.028(9) 0.036(10) -0.009(8) -0.002(8) -0.004(8)
C18 0.040(11) 0.033(10) 0.037(10) -0.014(8) -0.011(8) 0.007(8)
C19 0.053(12) 0.027(9) 0.024(9) -0.010(7) -0.016(8) 0.018(8)
C20 0.033(9) 0.032(9) 0.036(9) -0.026(7) -0.015(7) 0.004(7)
C21 0.048(11) 0.025(9) 0.021(8) -0.007(7) -0.012(8) 0.017(8)
C22 0.020(9) 0.039(11) 0.054(12) -0.004(9) -0.021(8) 0.000(7)
C23 0.054(13) 0.044(12) 0.042(12) 0.003(10) -0.014(10) 0.019(10)
C24 0.029(9) 0.030(9) 0.032(9) -0.009(8) -0.007(7) 0.003(7)
C25 0.034(10) 0.028(10) 0.069(13) -0.030(9) -0.030(9) 0.021(8)
C26 0.012(7) 0.049(10) 0.047(10) -0.027(8) -0.009(7) 0.004(7)
C27 0.036(9) 0.024(8) 0.053(10) -0.014(8) -0.008(8) -0.010(7)
C28 0.023(8) 0.010(7) 0.033(8) -0.001(6) -0.013(6) -0.001(6)
C29 0.045(12) 0.041(11) 0.054(12) -0.009(10) -0.034(10) -0.011(9)
C30 0.060(13) 0.035(11) 0.044(11) -0.023(9) -0.026(10) 0.015(9)
C31 0.094(18) 0.018(10) 0.057(14) -0.004(9) -0.020(13) -0.003(10)
C32 0.056(12) 0.035(11) 0.029(10) -0.014(8) -0.006(9) 0.008(9)
C33 0.050(12) 0.032(10) 0.024(9) -0.008(8) -0.008(8) -0.004(8)
C34 0.040(12) 0.064(14) 0.047(12) -0.028(11) -0.011(9) 0.020(10)
C35 0.049(12) 0.045(12) 0.051(13) -0.025(10) -0.001(10) 0.009(10)
C36 0.050(12) 0.050(12) 0.021(9) -0.014(8) -0.014(8) 0.006(9)
C37 0.021(9) 0.039(10) 0.034(9) -0.005(8) -0.010(7) -0.012(7)
C38 0.025(10) 0.058(14) 0.073(15) -0.028(12) -0.018(10) 0.004(9)
C39 0.039(11) 0.044(12) 0.065(14) -0.030(11) -0.014(10) 0.010(9)
C40 0.039(11) 0.049(12) 0.043(11) -0.012(10) -0.005(9) 0.012(9)
C41 0.025(9) 0.074(13) 0.072(13) -0.007(11) -0.018(9) -0.001(9)
C42 0.057(14) 0.069(16) 0.048(13) -0.017(12) -0.036(11) 0.026(12)
C43 0.079(16) 0.045(12) 0.022(9) -0.010(9) -0.005(9) 0.027(11)
C44 0.055(12) 0.028(10) 0.024(9) -0.010(8) -0.001(8) 0.010(9)
C45 0.079(14) 0.081(15) 0.072(14) -0.025(12) 0.014(11) 0.040(12)
C46 0.11(2) 0.09(2) 0.054(16) -0.031(15) 0.011(15) 0.051(18)
C47 0.088(19) 0.09(2) 0.046(14) -0.029(14) -0.020(13) -0.012(16)
C48 0.089(18) 0.060(15) 0.031(11) 0.014(11) 0.004(11) 0.041(14)
C49 0.025(9) 0.023(9) 0.046(11) -0.018(8) -0.008(8) 0.008(7)
C51 0.050(10) 0.043(10) 0.053(10) -0.038(9) -0.032(8) 0.013(8)
C53 0.070(14) 0.025(9) 0.044(11) -0.025(9) -0.022(10) 0.004(9)
C54 0.053(13) 0.019(10) 0.095(18) -0.009(11) -0.025(12) 0.012(9)
C55 0.080(15) 0.034(11) 0.019(9) 0.000(8) -0.005(9) 0.039(10)
C56 0.045(12) 0.047(12) 0.048(12) -0.011(10) -0.026(10) 0.009(9)
C57 0.085(14) 0.084(14) 0.059(12) -0.036(11) -0.014(11) 0.048(12)
C58 0.079(10) 0.052(9) 0.054(9) -0.030(7) -0.026(7) 0.012(7)
C59 0.022(8) 0.040(9) 0.044(9) -0.020(8) -0.005(7) -0.015(7)
C60 0.020(7) 0.019(6) 0.041(7) -0.012(6) -0.006(6) -0.008(5)
C61 0.053(12) 0.021(9) 0.047(11) -0.019(8) -0.024(9) 0.002(8)
C62 0.055(11) 0.033(9) 0.054(11) -0.032(8) -0.022(9) 0.007(8)
C63 0.077(13) 0.042(10) 0.036(10) -0.001(8) -0.033(9) 0.005(9)
C64 0.087(15) 0.101(16) 0.067(13) -0.063(12) 0.018(11) -0.017(12)
C65 0.082(18) 0.044(13) 0.16(3) -0.055(17) -0.09(2) 0.026(12)
C66 0.14(3) 0.068(17) 0.064(16) -0.051(15) -0.045(16) 0.027(17)
C67 0.034(10) 0.048(11) 0.129(17) -0.046(12) -0.007(11) 0.000(9)
C68 0.082(10) 0.069(11) 0.071(10) 0.002(8) -0.043(8) -0.002(8)
C69 0.029(7) 0.025(7) 0.032(7) -0.022(6) 0.001(6) 0.002(6)
C70 0.042(10) 0.020(8) 0.025(9) -0.005(7) 0.001(7) 0.004(7)
C71 0.039(9) 0.016(7) 0.022(8) 0.005(6) -0.011(7) -0.009(6)
C72 0.025(9) 0.020(8) 0.036(10) -0.009(7) 0.000(7) 0.000(7)
C73 0.035(9) 0.022(8) 0.016(8) 0.000(7) -0.013(7) 0.011(7)
C74 0.022(8) 0.032(9) 0.028(9) -0.015(7) -0.007(7) 0.002(7)
C75 0.012(7) 0.034(9) 0.035(8) -0.021(7) 0.008(6) -0.008(6)
C76 0.031(9) 0.016(8) 0.021(8) -0.003(6) -0.009(7) -0.002(6)
C77 0.030(9) 0.032(10) 0.031(9) -0.009(8) -0.013(7) 0.006(7)
C78 0.026(9) 0.015(8) 0.051(11) -0.017(8) -0.017(8) 0.000(6)
C79 0.023(8) 0.029(9) 0.028(9) -0.005(7) -0.006(7) 0.013(7)
C80 0.019(8) 0.020(8) 0.020(8) -0.006(6) 0.004(6) 0.001(6)
C81 0.039(10) 0.025(9) 0.025(9) -0.014(7) 0.003(7) -0.002(7)
C82 0.053(11) 0.026(9) 0.027(9) -0.013(8) -0.013(8) 0.022(8)
C83 0.052(12) 0.037(11) 0.045(11) -0.031(9) -0.005(9) -0.003(9)
C84 0.054(12) 0.032(10) 0.043(11) -0.023(9) -0.001(9) -0.002(9)
C85 0.029(9) 0.023(8) 0.031(9) -0.017(7) -0.006(7) 0.005(7)
C86 0.060(13) 0.032(10) 0.024(9) -0.015(8) -0.018(8) 0.002(9)
C87 0.056(12) 0.036(10) 0.017(8) -0.012(8) -0.017(8) -0.008(9)
C88 0.031(9) 0.037(10) 0.013(7) -0.002(7) -0.006(7) 0.001(7)
C89 0.020(8) 0.043(10) 0.024(8) -0.015(8) 0.002(7) -0.001(7)
C90 0.018(9) 0.029(10) 0.078(14) -0.030(10) 0.005(9) 0.002(7)
C91 0.037(10) 0.040(11) 0.033(10) -0.011(8) -0.010(8) 0.004(8)
C92 0.023(8) 0.015(8) 0.036(9) -0.009(7) -0.006(7) 0.000(6)
C93 0.043(11) 0.022(9) 0.043(11) -0.005(8) 0.005(9) -0.003(8)
C94 0.043(11) 0.022(9) 0.042(11) -0.018(8) 0.000(8) 0.012(8)
C95 0.025(9) 0.024(9) 0.041(10) -0.012(8) 0.009(7) -0.004(7)
C96 0.025(8) 0.012(7) 0.026(8) -0.007(6) -0.008(7) 0.005(6)
C97 0.064(11) 0.032(9) 0.032(9) -0.024(8) -0.011(8) 0.005(8)
C98 0.086(17) 0.029(10) 0.022(10) -0.012(8) 0.013(10) 0.009(10)
C99 0.039(10) 0.023(9) 0.055(12) -0.021(8) -0.031(9) 0.018(7)
C100 0.037(10) 0.039(11) 0.036(10) -0.016(9) -0.006(8) -0.004(8)
C101 0.036(10) 0.029(10) 0.054(12) -0.012(9) -0.027(9) 0.004(8)
C102 0.048(13) 0.073(16) 0.052(13) -0.019(12) -0.034(11) 0.019(11)
C103 0.039(10) 0.050(11) 0.068(12) -0.033(9) -0.030(9) 0.004(8)
C104 0.036(11) 0.046(12) 0.036(10) 0.003(9) -0.010(8) 0.025(9)
C105 0.020(8) 0.036(10) 0.026(8) -0.009(7) -0.015(7) 0.010(7)
C106 0.034(10) 0.019(9) 0.052(12) -0.009(8) -0.002(8) -0.008(7)
C107 0.037(11) 0.067(15) 0.069(15) -0.051(13) 0.002(10) 0.008(10)
C108 0.028(9) 0.021(9) 0.056(12) -0.013(8) -0.015(8) 0.006(7)
C109 0.032(11) 0.039(12) 0.062(14) -0.006(10) -0.003(9) 0.004(9)
C110 0.031(11) 0.081(17) 0.058(14) -0.031(13) 0.009(10) -0.004(11)
C111 0.039(12) 0.049(13) 0.056(14) -0.005(11) 0.001(10) -0.005(10)
C112 0.12(2) 0.030(11) 0.036(11) -0.010(9) -0.045(13) -0.009(12)
C113 0.090(19) 0.052(15) 0.10(2) -0.022(15) -0.067(17) 0.019(13)
C114 0.053(15) 0.070(17) 0.11(2) 0.002(16) -0.050(15) -0.007(13)
C115 0.059(9) 0.062(9) 0.036(8) -0.027(7) -0.020(7) -0.001(7)
C116 0.12(2) 0.08(2) 0.045(14) -0.029(14) -0.047(15) 0.015(17)
C118 0.036(9) 0.033(9) 0.056(11) -0.019(8) -0.002(8) -0.016(7)
C120 0.030(7) 0.021(7) 0.048(8) -0.015(6) -0.014(6) 0.003(6)
C121 0.028(8) 0.029(9) 0.030(8) 0.014(7) -0.015(7) 0.001(7)
C122 0.12(2) 0.070(18) 0.047(14) -0.005(13) -0.046(15) 0.022(16)
C123 0.040(12) 0.049(13) 0.071(15) -0.042(12) 0.013(10) -0.009(9)
C124 0.058(9) 0.033(8) 0.034(8) 0.004(6) -0.011(7) -0.006(7)
C125 0.034(11) 0.025(10) 0.075(15) -0.014(10) -0.006(10) -0.002(8)
C126 0.074(12) 0.042(10) 0.052(11) -0.040(9) -0.004(9) -0.010(9)
C127 0.046(8) 0.034(8) 0.047(8) -0.012(7) -0.022(7) 0.003(6)
C128 0.056(12) 0.018(9) 0.050(12) -0.017(8) -0.015(10) 0.014(8)
C130 0.040(11) 0.025(10) 0.068(14) -0.028(10) -0.003(10) -0.001(8)
C131 0.040(9) 0.041(10) 0.056(11) -0.035(9) -0.018(8) -0.005(8)
C132 0.061(13) 0.064(13) 0.079(14) 0.012(11) -0.004(11) 0.001(11)
C133 0.074(14) 0.058(13) 0.104(16) -0.051(12) -0.007(12) 0.004(11)
C134 0.132(17) 0.088(15) 0.041(11) -0.031(11) -0.029(11) 0.061(13)
C135 0.083(14) 0.051(12) 0.070(13) -0.027(11) 0.029(11) -0.004(11)
C136 0.059(15) 0.10(2) 0.12(2) -0.078(19) -0.065(16) 0.049(14)
C137 0.057(13) 0.053(13) 0.034(11) -0.013(10) -0.021(10) -0.001(10)
C138 0.073(15) 0.027(10) 0.032(10) -0.004(8) -0.023(10) 0.000(9)
C139 0.096(17) 0.024(10) 0.025(10) -0.004(8) -0.020(11) 0.013(10)
C140 0.056(15) 0.058(16) 0.068(17) 0.015(13) -0.030(13) -0.025(12)
C141 0.083(19) 0.051(16) 0.076(18) -0.020(14) -0.037(15) 0.013(13)
C142 0.102(15) 0.053(12) 0.060(12) -0.020(10) -0.041(12) 0.015(11)
C144 0.052(12) 0.055(12) 0.078(14) -0.016(11) 0.012(10) -0.026(10)
C145 0.17(3) 0.09(2) 0.09(2) -0.024(18) -0.04(2) -0.07(2)
C146 0.064(18) 0.075(19) 0.11(2) -0.003(17) -0.024(16) -0.032(15)
C147 0.110(17) 0.050(13) 0.113(17) -0.029(13) -0.026(14) 0.006(12)
C148 0.28(6) 0.07(2) 0.15(4) -0.06(2) -0.13(4) 0.06(3)
O25 0.089(14) 0.087(14) 0.106(15) -0.061(12) -0.036(12) 0.009(11)
C149 0.22(3) 0.23(3) 0.23(3) -0.08(2) -0.06(2) 0.036(19)
Cl1 0.317(17) 0.235(15) 0.257(15) -0.149(13) -0.033(13) -0.042(13)
Cl2 0.155(10) 0.132(9) 0.276(15) -0.031(10) -0.037(10) 0.035(8)
C150 0.034(12) 0.084(18) 0.059(14) -0.036(13) 0.011(10) -0.009(11)
O27 0.13(2) 0.26(4) 0.22(3) -0.09(3) -0.13(2) 0.07(2)
C152 0.21(4) 0.07(2) 0.07(2) -0.018(17) -0.06(2) 0.04(2)
O28 0.16(3) 0.17(3) 0.23(3) -0.14(3) -0.12(2) 0.06(2)
C153 0.10(2) 0.040(16) 0.22(5) -0.04(2) 0.04(3) 0.002(16)
O29 0.31(5) 0.21(4) 0.23(4) -0.13(4) -0.04(4) -0.07(4)
C154 0.114(18) 0.130(19) 0.101(16) -0.084(15) -0.032(13) 0.003(14)
O30 0.18(3) 0.19(3) 0.26(4) -0.17(3) -0.08(3) 0.05(3)
C155 0.047(16) 0.16(3) 0.13(3) -0.08(3) -0.015(17) 0.004(18)
O31 0.068(14) 0.109(18) 0.21(3) -0.048(19) -0.026(16) -0.023(13)
C156 0.14(3) 0.12(3) 0.045(16) 0.000(17) -0.027(17) -0.02(2)
O32 0.133(19) 0.083(15) 0.104(17) -0.007(13) -0.069(15) 0.039(13)

loop_
_atom_type_symbol
_atom_type_description
_atom_type_scat_dispersion_real
_atom_type_scat_dispersion_imag
_atom_type_scat_source
C C 0.0033 0.0016 'International Tables Vol C Tables 4.2.6.8 and 6.1.1.4'
H H 0.0000 0.0000 'International Tables Vol C Tables 4.2.6.8 and 6.1.1.4'
N N 0.0061 0.0033 'International Tables Vol C Tables 4.2.6.8 and 6.1.1.4'
O O 0.0106 0.0060 'International Tables Vol C Tables 4.2.6.8 and 6.1.1.4'
F F 0.0171 0.0103 'International Tables Vol C Tables 4.2.6.8 and 6.1.1.4'
S S 0.1246 0.1234 'International Tables Vol C Tables 4.2.6.8 and 6.1.1.4'
Ir Ir -1.4442 7.9887 'International Tables Vol C Tables 4.2.6.8 and 6.1.1.4'
Cl Cl 0.1484 0.1585 'International Tables Vol C Tables 4.2.6.8 and 6.1.1.4'

loop_
_geom_angle_atom_site_label_1
_geom_angle_atom_site_label_2
_geom_angle_atom_site_label_3
_geom_angle
C51 Ir1 C49 62.5(7)
C51 Ir1 C50 37.9(7)
C49 Ir1 C50 37.6(7)
C51 Ir1 C52 38.4(6)
C49 Ir1 C52 65.2(6)
C50 Ir1 C52 65.5(7)
C51 Ir1 C53 62.8(7)
C49 Ir1 C53 39.4(7)
C50 Ir1 C53 64.6(7)
C52 Ir1 C53 38.3(7)
C51 Ir1 S5 123.7(6)
C49 Ir1 S5 145.2(5)
C50 Ir1 S5 161.5(5)
C52 Ir1 S5 98.4(5)
C53 Ir1 S5 108.9(5)
C51 Ir1 S3 103.2(4)
C49 Ir1 S3 132.7(5)
C50 Ir1 S3 102.4(5)
C52 Ir1 S3 132.1(5)
C53 Ir1 S3 165.5(5)
S5 Ir1 S3 81.48(14)
C51 Ir1 S1 148.5(6)
C49 Ir1 S1 87.4(4)
C50 Ir1 S1 111.7(5)
C52 Ir1 S1 137.6(5)
C53 Ir1 S1 100.3(5)
S5 Ir1 S1 86.13(14)
S3 Ir1 S1 90.29(13)
C62 Ir2 C61 37.9(7)
C62 Ir2 C63 39.3(8)
C61 Ir2 C63 64.4(7)
C62 Ir2 C59 64.8(7)
C61 Ir2 C59 62.6(7)
C63 Ir2 C59 39.8(7)
C62 Ir2 C60 64.8(6)
C61 Ir2 C60 38.5(6)
C63 Ir2 C60 65.0(7)
C59 Ir2 C60 36.6(6)
C62 Ir2 S2 87.8(5)
C61 Ir2 S2 107.7(5)
C63 Ir2 S2 106.5(6)
C59 Ir2 S2 146.3(5)
C60 Ir2 S2 146.2(4)
C62 Ir2 S6 139.8(5)
C61 Ir2 S6 165.2(5)
C63 Ir2 S6 106.0(5)
C59 Ir2 S6 102.7(4)
C60 Ir2 S6 128.2(4)
S2 Ir2 S6 85.38(14)
C62 Ir2 S4 139.8(5)
C61 Ir2 S4 106.2(5)
C63 Ir2 S4 162.5(6)
C59 Ir2 S4 123.3(5)
C60 Ir2 S4 98.2(4)
S2 Ir2 S4 90.25(14)
S6 Ir2 S4 79.86(14)
C121 Ir3 C117 39.1(6)
C121 Ir3 C119 63.8(6)
C117 Ir3 C119 64.3(6)
C121 Ir3 C118 64.4(7)
C117 Ir3 C118 36.9(6)
C119 Ir3 C118 40.8(7)
C121 Ir3 C120 39.1(6)
C117 Ir3 C120 64.7(6)
C119 Ir3 C120 36.5(6)
C118 Ir3 C120 64.8(7)
C121 Ir3 S11 107.9(4)
C117 Ir3 S11 100.3(5)
C119 Ir3 S11 163.9(5)
C118 Ir3 S11 123.8(6)
C120 Ir3 S11 143.2(5)
C121 Ir3 S7 100.9(5)
C117 Ir3 S7 139.6(4)
C119 Ir3 S7 109.3(5)
C118 Ir3 S7 149.6(5)
C120 Ir3 S7 86.8(4)
S11 Ir3 S7 85.41(14)
C121 Ir3 S9 166.0(5)
C117 Ir3 S9 129.9(4)
C119 Ir3 S9 104.9(5)
C118 Ir3 S9 101.7(5)
C120 Ir3 S9 135.2(5)
S11 Ir3 S9 80.87(14)
S7 Ir3 S9 90.50(13)
C129 Ir4 C131 63.7(7)
C129 Ir4 C130 37.8(7)
C131 Ir4 C130 38.5(7)
C129 Ir4 C128 40.8(7)
C131 Ir4 C128 62.9(7)
C130 Ir4 C128 65.0(7)
C129 Ir4 C127 66.5(7)
C131 Ir4 C127 39.3(7)
C130 Ir4 C127 66.4(7)
C128 Ir4 C127 37.3(7)
C129 Ir4 S12 160.9(5)
C131 Ir4 S12 100.6(5)
C130 Ir4 S12 123.1(5)
C128 Ir4 S12 143.7(5)
C127 Ir4 S12 109.1(5)
C129 Ir4 S8 112.3(5)
C131 Ir4 S8 137.6(5)
C130 Ir4 S8 149.3(5)
C128 Ir4 S8 86.8(5)
C127 Ir4 S8 98.7(5)
S12 Ir4 S8 86.56(14)
C129 Ir4 S10 102.3(5)
C131 Ir4 S10 132.7(5)
C130 Ir4 S10 102.0(5)
C128 Ir4 S10 135.5(5)
C127 Ir4 S10 167.9(5)
S12 Ir4 S10 80.00(14)
S8 Ir4 S10 89.64(13)
C1 S1 Ir1 113.0(6)
C12 S2 Ir2 111.8(5)
C17 S3 Ir1 111.3(5)
C28 S4 Ir2 115.8(5)
C33 S5 Ir1 111.8(6)
C44 S6 Ir2 116.4(7)
C69 S7 Ir3 112.4(6)
C80 S8 Ir4 111.7(5)
C85 S9 Ir3 111.9(5)
C96 S10 Ir4 115.7(5)
C101 S11 Ir3 113.7(7)
C112 S12 Ir4 111.7(7)
O2 S13 O1 113.9(8)
O2 S13 O3 117.3(11)
O1 S13 O3 111.0(11)
O2 S13 C137 104.5(10)
O1 S13 C137 105.0(10)
O3 S13 C137 103.6(11)
O6 S14 O5 113.8(11)
O6 S14 O4 114.2(8)
O5 S14 O4 115.4(11)
O6 S14 C138 103.9(9)
O5 S14 C138 104.0(10)
O4 S14 C138 103.7(9)
O9 S15 O8 114.2(12)
O9 S15 O7 112.6(11)
O8 S15 O7 118.8(13)
O9 S15 C139 103.0(11)
O8 S15 C139 105.6(10)
O7 S15 C139 99.9(10)
O12 S16 O11 118.1(16)
O12 S16 O10 112.3(12)
O11 S16 O10 114.0(15)
O12 S16 C140 103.1(13)
O11 S16 C140 104.1(13)
O10 S16 C140 102.9(12)
O15 S17 O14 116.1(13)
O15 S17 O13 117.4(11)
O14 S17 O13 111.4(12)
O15 S17 C141 102.5(12)
O14 S17 C141 101.8(12)
O13 S17 C141 105.1(12)
O18 S18 O17 123.0(15)
O18 S18 O16 111.5(13)
O17 S18 O16 109.4(13)
O18 S18 C142 103.8(14)
O17 S18 C142 103.5(12)
O16 S18 C142 103.3(12)
O21 S19 O19 113.3(18)
O21 S19 O20 116.7(17)
O19 S19 O20 114.0(17)
O21 S19 C143 107.9(19)
O19 S19 C143 99.7(19)
O20 S19 C143 103.0(18)
O23 S20 O22 137.5(18)
O23 S20 O24 92(2)
O22 S20 O24 105(2)
O23 S20 C144 113.4(15)
O22 S20 C144 102.4(14)
O24 S20 C144 99(2)
C1 N1 C2 112.3(15)
C1 N1 C15 126.0(14)
C2 N1 C15 121.7(15)
C1 N2 C3 111.0(14)
C1 N2 C4 122.6(14)
C3 N2 C4 126.3(13)
C12 N3 C14 110.6(13)
C12 N3 C11 125.1(14)
C14 N3 C11 124.2(14)
C12 N4 C13 109.3(13)
C12 N4 C16 125.8(13)
C13 N4 C16 124.9(14)
C17 N5 C18 108.5(15)
C17 N5 C31 127.5(16)
C18 N5 C31 123.8(16)
C20 N6 C19 125.7(14)
C20 N6 C17 128.1(13)
C19 N6 C17 106.1(13)
C28 N7 C30 109.1(15)
C28 N7 C27 126.5(15)
C30 N7 C27 123.7(16)
C28 N8 C29 110.8(15)
C28 N8 C32 122.9(13)
C29 N8 C32 125.4(15)
C34 N9 C33 110.6(16)
C34 N9 C47 128.7(16)
C33 N9 C47 120.4(17)
C35 N10 C33 112.3(16)
C35 N10 C36 125.2(16)
C33 N10 C36 122.5(14)
C44 N11 C46 108.3(19)
C44 N11 C43 126.2(17)
C46 N11 C43 125.1(19)
C44 N12 C45 110.2(19)
C44 N12 C48 124.9(18)
C45 N12 C48 124(2)
C69 N13 C70 110.6(14)
C69 N13 C83 125.0(15)
C70 N13 C83 124.3(15)
C69 N14 C71 109.5(13)
C69 N14 C72 124.2(13)
C71 N14 C72 125.2(13)
C80 N15 C82 105.8(12)
C80 N15 C79 125.7(12)
C82 N15 C79 128.3(13)
C80 N16 C81 108.8(14)
C80 N16 C84 125.2(14)
C81 N16 C84 125.9(14)
C85 N17 C86 108.4(14)
C85 N17 C99 126.5(14)
C86 N17 C99 124.9(15)
C87 N18 C85 107.6(14)
C87 N18 C88 128.5(15)
C85 N18 C88 123.7(13)
C96 N19 C98 109.1(15)
C96 N19 C95 126.5(14)
C98 N19 C95 124.2(16)
C96 N20 C97 112.3(16)
C96 N20 C100 123.7(14)
C97 N20 C100 124.0(15)
C101 N21 C115 129.0(17)
C101 N21 C102 103.5(16)
C115 N21 C102 127.5(16)
C101 N22 C103 110.5(16)
C101 N22 C104 127.9(16)
C103 N22 C104 121.1(16)
C112 N23 C114 103(2)
C112 N23 C111 130.1(17)
C114 N23 C111 127(2)
C113 N24 C112 111(2)
C113 N24 C116 121(2)
C112 N24 C116 127(2)
N2 C1 N1 105.8(15)
N2 C1 S1 127.3(14)
N1 C1 S1 126.8(13)
N1 C2 C3 106.3(16)
N2 C3 C2 104.5(15)
C5 C4 N2 111.6(13)
C10 C5 C6 117.2(14)
C10 C5 C4 121.9(15)
C6 C5 C4 120.7(14)
C7 C6 C5 121.0(15)
C8 C7 C6 120.8(15)
C7 C8 C9 118.8(15)
C7 C8 C11 120.3(15)
C9 C8 C11 120.7(15)
C10 C9 C8 118.6(15)
C9 C10 C5 123.3(16)
C8 C11 N3 115.5(14)
N3 C12 N4 107.1(13)
N3 C12 S2 126.8(12)
N4 C12 S2 126.1(12)
N4 C13 C14 106.3(14)
N3 C14 C13 106.7(14)
N5 C17 N6 108.8(13)
N5 C17 S3 128.9(12)
N6 C17 S3 122.0(11)
C19 C18 N5 109.6(16)
C18 C19 N6 107.1(15)
N6 C20 C21 114.7(14)
C22 C21 C26 119.7(16)
C22 C21 C20 118.2(15)
C26 C21 C20 122.1(16)
C21 C22 C23 118.5(17)
C24 C23 C22 120(2)
C25 C24 C23 120.2(18)
C25 C24 C27 123.7(15)
C23 C24 C27 116.1(16)
C26 C25 C24 120.5(15)
C25 C26 C21 120.7(15)
N7 C27 C24 110.8(14)
N8 C28 N7 105.0(13)
N8 C28 S4 130.3(12)
N7 C28 S4 124.7(12)
C30 C29 N8 106.6(18)
C29 C30 N7 108.1(17)
N10 C33 N9 101.4(15)
N10 C33 S5 131.8(13)
N9 C33 S5 126.6(14)
C35 C34 N9 106.3(18)
C34 C35 N10 109.3(19)
N10 C36 C37 118.6(15)
C38 C37 C42 117.6(19)
C38 C37 C36 123.0(17)
C42 C37 C36 119.3(16)
C39 C38 C37 121(2)
C38 C39 C40 124(2)
C41 C40 C39 115(2)
C41 C40 C43 126(2)
C39 C40 C43 119.2(19)
C40 C41 C42 123(2)
C37 C42 C41 118.4(19)
C40 C43 N11 113.0(17)
N12 C44 N11 107.6(16)
N12 C44 S6 124.5(15)
N11 C44 S6 127.8(14)
C46 C45 N12 105(2)
C45 C46 N11 108(2)
C50 C49 C54 124.9(18)
C50 C49 C53 109.7(16)
C54 C49 C53 124.8(17)
C50 C49 Ir1 72.1(11)
C54 C49 Ir1 128.9(12)
C53 C49 Ir1 72.4(9)
C49 C50 C51 105.5(16)
C49 C50 C55 127.8(19)
C51 C50 C55 125.8(18)
C49 C50 Ir1 70.3(11)
C51 C50 Ir1 69.6(11)
C55 C50 Ir1 133.2(14)
C50 C51 C52 113.5(16)
C50 C51 C56 126.7(17)
C52 C51 C56 119.1(18)
C50 C51 Ir1 72.5(11)
C52 C51 Ir1 73.0(10)
C56 C51 Ir1 130.6(13)
C51 C52 C53 104.3(15)
C51 C52 C57 128.3(18)
C53 C52 C57 127.1(18)
C51 C52 Ir1 68.6(10)
C53 C52 Ir1 71.5(10)
C57 C52 Ir1 129.0(14)
C52 C53 C49 107.0(15)
C52 C53 C58 132.0(19)
C49 C53 C58 121.0(18)
C52 C53 Ir1 70.3(10)
C49 C53 Ir1 68.2(9)
C58 C53 Ir1 125.0(14)
C60 C59 C64 129.4(19)
C60 C59 C63 110.3(15)
C64 C59 C63 120(2)
C60 C59 Ir2 72.3(9)
C64 C59 Ir2 132.5(14)
C63 C59 Ir2 69.4(10)
C59 C60 C65 129.5(19)
C59 C60 C61 106.5(15)
C65 C60 C61 123.6(19)
C59 C60 Ir2 71.2(9)
C65 C60 Ir2 129.3(12)
C61 C60 Ir2 68.9(9)
C62 C61 C60 110.7(16)
C62 C61 C66 120.0(18)
C60 C61 C66 129.0(18)
C62 C61 Ir2 70.8(9)
C60 C61 Ir2 72.6(9)
C66 C61 Ir2 128.7(15)
C61 C62 C67 131(2)
C61 C62 C63 107.8(17)
C67 C62 C63 121(2)
C61 C62 Ir2 71.2(9)
C67 C62 Ir2 129.4(14)
C63 C62 Ir2 71.2(11)
C68 C63 C62 128(2)
C68 C63 C59 127(2)
C62 C63 C59 104.6(15)
C68 C63 Ir2 128.4(16)
C62 C63 Ir2 69.6(11)
C59 C63 Ir2 70.7(10)
N13 C69 N14 106.8(14)
N13 C69 S7 126.3(12)
N14 C69 S7 126.7(12)
C71 C70 N13 106.5(14)
C70 C71 N14 106.1(14)
N14 C72 C73 111.7(13)
C78 C73 C74 117.8(14)
C78 C73 C72 123.9(15)
C74 C73 C72 118.3(14)
C75 C74 C73 119.1(15)
C76 C75 C74 122.8(14)
C75 C76 C77 118.1(14)
C75 C76 C79 121.0(14)
C77 C76 C79 120.7(15)
C76 C77 C78 119.4(15)
C73 C78 C77 122.7(15)
N15 C79 C76 111.1(13)
N16 C80 N15 108.0(12)
N16 C80 S8 128.5(12)
N15 C80 S8 123.2(11)
C82 C81 N16 109.0(15)
C81 C82 N15 108.2(14)
N17 C85 N18 107.3(14)
N17 C85 S9 127.3(12)
N18 C85 S9 124.9(12)
C87 C86 N17 106.7(15)
C86 C87 N18 109.9(16)
N18 C88 C89 112.3(13)
C90 C89 C94 115.7(15)
C90 C89 C88 121.3(15)
C94 C89 C88 122.9(14)
C91 C90 C89 121.6(17)
C90 C91 C92 119.8(17)
C93 C92 C91 119.5(15)
C93 C92 C95 122.3(14)
C91 C92 C95 118.1(14)
C92 C93 C94 123.0(17)
C93 C94 C89 120.3(16)
N19 C95 C92 111.2(13)
N20 C96 N19 105.4(14)
N20 C96 S10 130.0(12)
N19 C96 S10 124.4(12)
N20 C97 C98 106.5(17)
C97 C98 N19 106.7(16)
N22 C101 N21 110.2(16)
N22 C101 S11 127.9(14)
N21 C101 S11 121.3(15)
C103 C102 N21 111.4(17)
C102 C103 N22 103.5(18)
C105 C104 N22 109.1(14)
C110 C105 C106 117.4(18)
C110 C105 C104 122.9(17)
C106 C105 C104 119.4(15)
C105 C106 C107 123.7(17)
C106 C107 C108 117.1(16)
C109 C108 C107 116.2(16)
C109 C108 C111 125.7(17)
C107 C108 C111 118.1(16)
C108 C109 C110 121.7(19)
C105 C110 C109 123.7(19)
N23 C111 C108 110.5(19)
N24 C112 N23 111(2)
N24 C112 S12 122.6(19)
N23 C112 S12 125.4(15)
N24 C113 C114 105(2)
N23 C114 C113 109(2)
C118 C117 C121 109.5(15)
C118 C117 C122 120.6(18)
C121 C117 C122 129.9(17)
C118 C117 Ir3 73.6(10)
C121 C117 Ir3 67.5(10)
C122 C117 Ir3 126.4(15)
C117 C118 C123 129.6(19)
C117 C118 C119 105.0(15)
C123 C118 C119 125.2(19)
C117 C118 Ir3 69.6(10)
C123 C118 Ir3 129.9(13)
C119 C118 Ir3 68.8(9)
C120 C119 C124 125.5(16)
C120 C119 C118 109.1(15)
C124 C119 C118 125.0(16)
C120 C119 Ir3 72.9(10)
C124 C119 Ir3 128.5(12)
C118 C119 Ir3 70.4(9)
C119 C120 C125 130.2(18)
C119 C120 C121 106.3(15)
C125 C120 C121 123.5(17)
C119 C120 Ir3 70.7(10)
C125 C120 Ir3 128.8(12)
C121 C120 Ir3 65.4(10)
C117 C121 C120 109.7(15)
C117 C121 C126 125.4(16)
C120 C121 C126 123.4(16)
C117 C121 Ir3 73.5(10)
C120 C121 Ir3 75.5(10)
C126 C121 Ir3 128.3(12)
C128 C127 C131 104.7(17)
C128 C127 C132 134(2)
C131 C127 C132 120.3(19)
C128 C127 Ir4 71.2(10)
C131 C127 Ir4 69.5(11)
C132 C127 Ir4 133.4(16)
C127 C128 C133 127(2)
C127 C128 C129 109.4(17)
C133 C128 C129 124.0(19)
C127 C128 Ir4 71.5(11)
C133 C128 Ir4 128.9(14)
C129 C128 Ir4 68.1(10)
C130 C129 C134 128(2)
C130 C129 C128 107.4(17)
C134 C129 C128 124(2)
C130 C129 Ir4 72.4(11)
C134 C129 Ir4 130.0(14)
C128 C129 Ir4 71.1(10)
C129 C130 C131 107.1(16)
C129 C130 C135 124(2)
C131 C130 C135 129(2)
C129 C130 Ir4 69.8(11)
C131 C130 Ir4 70.4(11)
C135 C130 Ir4 131.3(13)
C130 C131 C127 111.3(15)
C130 C131 C136 120.6(19)
C127 C131 C136 128(2)
C130 C131 Ir4 71.1(11)
C127 C131 Ir4 71.2(10)
C136 C131 Ir4 127.1(13)
F3 C137 F1 102.3(16)
F3 C137 F2 107.0(18)
F1 C137 F2 105.7(17)
F3 C137 S13 116.8(16)
F1 C137 S13 112.1(15)
F2 C137 S13 111.9(14)
F6 C138 F4 113(2)
F6 C138 F5 110.1(17)
F4 C138 F5 105.2(15)
F6 C138 S14 113.2(14)
F4 C138 S14 107.9(13)
F5 C138 S14 106.5(14)
F7 C139 F8 110(2)
F7 C139 F9 107.1(17)
F8 C139 F9 104.1(17)
F7 C139 S15 113.3(14)
F8 C139 S15 112.2(15)
F9 C139 S15 109.6(17)
F12 C140 F10 101(2)
F12 C140 F11 114(2)
F10 C140 F11 107(2)
F12 C140 S16 115.6(19)
F10 C140 S16 110.0(17)
F11 C140 S16 108.8(19)
F15 C141 F14 113(2)
F15 C141 F13 106(2)
F14 C141 F13 108(2)
F15 C141 S17 109.0(18)
F14 C141 S17 114(2)
F13 C141 S17 107.7(18)
F17 C142 F18 103(2)
F17 C142 F16 105(3)
F18 C142 F16 105(2)
F17 C142 S18 113.8(19)
F18 C142 S18 116(2)
F16 C142 S18 112.4(17)
F21 C143 F19 107(4)
F21 C143 F20 107(4)
F19 C143 F20 94(3)
F21 C143 S19 118(3)
F19 C143 S19 115(3)
F20 C143 S19 113(3)
F22 C144 F24 116(3)
F22 C144 F23 103(2)
F24 C144 F23 96(2)
F22 C144 S20 114(2)
F24 C144 S20 114(2)
F23 C144 S20 112(2)
O25 C146 C145 109(2)
O25 C147 C148 107(3)
C147 O25 C146 113(2)
Cl2 C149 Cl1 98.4(16)

loop_
_geom_bond_atom_site_label_1
_geom_bond_atom_site_label_2
_geom_bond_distance
Ir1 C51 2.156(18)
Ir1 C49 2.172(16)
Ir1 C50 2.19(2)
Ir1 C52 2.214(18)
Ir1 C53 2.230(16)
Ir1 S5 2.408(4)
Ir1 S3 2.434(4)
Ir1 S1 2.435(4)
Ir2 C62 2.178(17)
Ir2 C61 2.183(16)
Ir2 C63 2.20(2)
Ir2 C59 2.218(16)
Ir2 C60 2.232(15)
Ir2 S2 2.426(4)
Ir2 S6 2.436(4)
Ir2 S4 2.438(4)
Ir3 C121 2.099(19)
Ir3 C117 2.179(16)
Ir3 C119 2.208(18)
Ir3 C118 2.230(18)
Ir3 C120 2.236(16)
Ir3 S11 2.418(4)
Ir3 S7 2.435(4)
Ir3 S9 2.448(4)
Ir4 C129 2.151(18)
Ir4 C131 2.174(19)
Ir4 C130 2.184(18)
Ir4 C128 2.194(17)
Ir4 C127 2.198(19)
Ir4 S12 2.427(4)
Ir4 S8 2.429(4)
Ir4 S10 2.443(4)
S1 C1 1.732(18)
S2 C12 1.748(16)
S3 C17 1.732(16)
S4 C28 1.699(16)
S5 C33 1.694(19)
S6 C44 1.718(17)
S7 C69 1.733(17)
S8 C80 1.717(14)
S9 C85 1.749(17)
S10 C96 1.729(15)
S11 C101 1.742(17)
S12 C112 1.75(2)
S13 O2 1.458(14)
S13 O1 1.460(13)
S13 O3 1.492(17)
S13 C137 1.73(2)
S14 O6 1.392(13)
S14 O5 1.398(16)
S14 O4 1.412(14)
S14 C138 1.84(2)
S15 O9 1.392(17)
S15 O8 1.398(16)
S15 O7 1.433(17)
S15 C139 1.83(2)
S16 O12 1.36(2)
S16 O11 1.38(2)
S16 O10 1.403(15)
S16 C140 1.77(2)
S17 O15 1.414(16)
S17 O14 1.419(16)
S17 O13 1.489(18)
S17 C141 1.82(3)
S18 O18 1.347(19)
S18 O17 1.413(19)
S18 O16 1.463(18)
S18 C142 1.78(3)
S19 O21 1.39(2)
S19 O19 1.44(2)
S19 O20 1.463(19)
S19 C143 1.74(4)
S20 O23 1.27(3)
S20 O22 1.44(3)
S20 O24 1.47(4)
S20 C144 1.76(3)
N1 C1 1.33(2)
N1 C2 1.34(2)
N1 C15 1.54(2)
N2 C1 1.33(2)
N2 C3 1.39(2)
N2 C4 1.50(2)
N3 C12 1.32(2)
N3 C14 1.327(19)
N3 C11 1.46(2)
N4 C12 1.34(2)
N4 C13 1.345(18)
N4 C16 1.48(2)
N5 C17 1.34(2)
N5 C18 1.38(2)
N5 C31 1.47(3)
N6 C20 1.39(2)
N6 C19 1.41(2)
N6 C17 1.417(19)
N7 C28 1.38(2)
N7 C30 1.38(2)
N7 C27 1.47(2)
N8 C28 1.35(2)
N8 C29 1.39(2)
N8 C32 1.48(2)
N9 C34 1.40(3)
N9 C33 1.41(2)
N9 C47 1.55(3)
N10 C35 1.36(2)
N10 C33 1.37(2)
N10 C36 1.47(2)
N11 C44 1.36(2)
N11 C46 1.39(3)
N11 C43 1.51(3)
N12 C44 1.32(2)
N12 C45 1.41(3)
N12 C48 1.47(3)
N13 C69 1.32(2)
N13 C70 1.39(2)
N13 C83 1.45(2)
N14 C69 1.35(2)
N14 C71 1.393(19)
N14 C72 1.47(2)
N15 C80 1.397(19)
N15 C82 1.42(2)
N15 C79 1.44(2)
N16 C80 1.34(2)
N16 C81 1.38(2)
N16 C84 1.42(2)
N17 C85 1.33(2)
N17 C86 1.40(2)
N17 C99 1.48(2)
N18 C87 1.35(2)
N18 C85 1.38(2)
N18 C88 1.45(2)
N19 C96 1.36(2)
N19 C98 1.38(2)
N19 C95 1.48(2)
N20 C96 1.32(2)
N20 C97 1.34(2)
N20 C100 1.47(2)
N21 C101 1.34(2)
N21 C115 1.42(2)
N21 C102 1.42(3)
N22 C101 1.32(2)
N22 C103 1.39(2)
N22 C104 1.51(2)
N23 C112 1.36(3)
N23 C114 1.41(3)
N23 C111 1.43(3)
N24 C113 1.30(3)
N24 C112 1.35(3)
N24 C116 1.41(3)
F1 C137 1.37(2)
F2 C137 1.39(2)
F3 C137 1.30(2)
F4 C138 1.34(2)
F5 C138 1.40(2)
F6 C138 1.29(2)
F7 C139 1.25(2)
F8 C139 1.31(2)
F9 C139 1.34(2)
F10 C140 1.35(3)
F11 C140 1.37(3)
F12 C140 1.27(3)
F13 C141 1.36(3)
F14 C141 1.30(3)
F15 C141 1.30(3)
F16 C142 1.37(3)
F17 C142 1.31(3)
F18 C142 1.33(3)
F19 C143 1.37(4)
F20 C143 1.41(5)
F21 C143 1.28(4)
F22 C144 1.17(3)
F23 C144 1.46(4)
F24 C144 1.32(3)
C2 C3 1.40(3)
C4 C5 1.48(2)
C5 C10 1.41(2)
C5 C6 1.41(2)
C6 C7 1.40(2)
C7 C8 1.40(2)
C8 C9 1.43(2)
C8 C11 1.44(2)
C9 C10 1.38(2)
C13 C14 1.38(2)
C18 C19 1.37(3)
C20 C21 1.50(2)
C21 C22 1.38(2)
C21 C26 1.39(2)
C22 C23 1.39(3)
C23 C24 1.38(2)
C24 C25 1.36(2)
C24 C27 1.59(2)
C25 C26 1.34(2)
C29 C30 1.34(3)
C34 C35 1.30(3)
C36 C37 1.50(3)
C37 C38 1.35(2)
C37 C42 1.42(3)
C38 C39 1.31(3)
C39 C40 1.43(3)
C40 C41 1.31(3)
C40 C43 1.45(3)
C41 C42 1.42(3)
C45 C46 1.36(4)
C49 C50 1.41(2)
C49 C54 1.48(3)
C49 C53 1.48(3)
C50 C51 1.41(3)
C50 C55 1.46(3)
C51 C52 1.44(2)
C51 C56 1.48(2)
C52 C53 1.46(3)
C52 C57 1.55(3)
C53 C58 1.50(3)
C59 C60 1.40(2)
C59 C64 1.49(3)
C59 C63 1.50(3)
C60 C65 1.44(3)
C60 C61 1.46(2)
C61 C62 1.42(3)
C61 C66 1.49(3)
C62 C67 1.44(3)
C62 C63 1.47(3)
C63 C68 1.47(3)
C70 C71 1.36(2)
C72 C73 1.49(2)
C73 C78 1.33(2)
C73 C74 1.44(2)
C74 C75 1.37(2)
C75 C76 1.37(2)
C76 C77 1.39(2)
C76 C79 1.49(2)
C77 C78 1.41(2)
C81 C82 1.32(2)
C86 C87 1.32(3)
C88 C89 1.50(2)
C89 C90 1.43(2)
C89 C94 1.43(2)
C90 C91 1.37(2)
C91 C92 1.39(2)
C92 C93 1.35(2)
C92 C95 1.55(2)
C93 C94 1.35(2)
C97 C98 1.35(3)
C102 C103 1.33(3)
C104 C105 1.49(3)
C105 C110 1.32(3)
C105 C106 1.37(2)
C106 C107 1.40(3)
C107 C108 1.49(3)
C108 C109 1.36(3)
C108 C111 1.50(3)
C109 C110 1.40(3)
C113 C114 1.44(4)
C117 C118 1.40(3)
C117 C121 1.43(2)
C117 C122 1.49(3)
C118 C123 1.48(3)
C118 C119 1.55(3)
C119 C120 1.39(2)
C119 C124 1.52(2)
C120 C125 1.42(2)
C120 C121 1.46(2)
C121 C126 1.54(3)
C127 C128 1.41(3)
C127 C131 1.47(3)
C127 C132 1.47(3)
C128 C133 1.47(3)
C128 C129 1.51(3)
C129 C130 1.40(3)
C129 C134 1.51(3)
C130 C131 1.44(3)
C130 C135 1.54(3)
C131 C136 1.52(2)
C145 C146 1.47(4)
C146 O25 1.44(3)
C147 O25 1.36(3)
C147 C148 1.49(4)
C149 Cl2 1.82(2)
C149 Cl1 1.83(2)
C150 O26 1.37(4)
C151 O27 1.41(5)
C152 O28 1.64(4)
C153 O29 1.31(5)
C154 O30 1.40(4)
C155 O31 1.43(4)
C156 O32 1.34(3)

loop_
_platon_squeeze_void_nr
_platon_squeeze_void_average_x
_platon_squeeze_void_average_y
_platon_squeeze_void_average_z
_platon_squeeze_void_volume
_platon_squeeze_void_count_electrons
1 0.039 0.712 0.273 9.9 0.1
2 0.443 0.688 0.586 103.5 26.2
3 0.329 0.852 0.725 9.2 -0.1
4 0.557 0.312 0.414 103.5 30.3
5 0.464 0.913 0.088 16.7 4.5
6 0.498 0.921 0.281 31.1 0.6
7 0.502 0.079 0.719 31.1 2.5
8 0.475 0.330 0.031 13.3 1.0
9 0.491 0.130 0.217 7.2 0.2
10 0.509 0.870 0.783 7.2 0.0
11 0.536 0.087 0.912 16.7 3.8
12 0.525 0.669 0.969 13.3 1.1
13 0.671 0.148 0.275 9.2 0.5
14 0.961 0.288 0.727 9.9 0.3
